data_1543288
loop_
_publ_author_name
'Andrez, Julie'
'P\'ecaut, Jacques'
'Scopelliti, Rosario'
'Kefalidis, Christos E.'
'Maron, Laurent'
'Rosenzweig, Michael W.'
'Meyer, Karsten'
'Mazzanti, Marinella'

_publ_section_title
;
 Synthesis and reactivity of a terminal uranium(iv) sulfide supported by
 siloxide ligands
;
_journal_issue 9
_journal_name_full 'Chem. Sci.'
_journal_page_first 5846
_journal_paper_doi 10.1039/C6SC00675B
_journal_volume 7
_journal_year 2016
_chemical_formula_sum 'C79 H170 K2 O24 S4.66 Si6 U2'
_chemical_formula_weight 2376.19
_chemical_name_systematic
; 
 ? 
;
_space_group_IT_number 13
_symmetry_cell_setting monoclinic
_symmetry_space_group_name_Hall '-P 2yac'
_symmetry_space_group_name_H-M 'P 1 2/n 1'
_atom_sites_solution_hydrogens geom
_atom_sites_solution_primary direct
_atom_sites_solution_secondary difmap
_audit_creation_method SHELXL-97
_audit_update_record
;
2016-01-18 deposited with the CCDC.
2016-04-11 downloaded from the CCDC.
;
_cell_angle_alpha 90.00
_cell_angle_beta 97.583(9)
_cell_angle_gamma 90.00
_cell_formula_units_Z 4
_cell_length_a 28.669(3)
_cell_length_b 13.985(2)
_cell_length_c 28.721(4)
_cell_measurement_reflns_used 816
_cell_measurement_temperature 100(2)
_cell_measurement_theta_max 22
_cell_measurement_theta_min 3
_cell_volume 11415(3)
_computing_cell_refinement 'Dirax/lsq (Duisenberg & Schreurs, 1989-2000)'
_computing_data_collection 'Collect (Bruker AXS BV, 1997-2004)'
_computing_data_reduction 'EvalCCD (Duisenberg & Schreurs, 1990-2000)'
_computing_molecular_graphics 'Bruker SHELXTL'
_computing_publication_material 'Bruker SHELXTL'
_computing_structure_refinement 'SHELXL-97 (Sheldrick, 1997)'
_computing_structure_solution 'SHELXS-97 (Sheldrick, 1990)'
_diffrn_ambient_temperature 100(2)
_diffrn_measured_fraction_theta_full 0.976
_diffrn_measured_fraction_theta_max 0.976
_diffrn_measurement_device_type 'Bruker APEX II CCD'
_diffrn_measurement_method 'phi and omega scans'
_diffrn_radiation_monochromator graphite
_diffrn_radiation_source 'fine-focus sealed tube'
_diffrn_radiation_type MoK\a
_diffrn_radiation_wavelength 0.71073
_diffrn_reflns_av_R_equivalents 0.0515
_diffrn_reflns_av_sigmaI/netI 0.0601
_diffrn_reflns_limit_h_max 40
_diffrn_reflns_limit_h_min -40
_diffrn_reflns_limit_k_max 19
_diffrn_reflns_limit_k_min -19
_diffrn_reflns_limit_l_max 35
_diffrn_reflns_limit_l_min -40
_diffrn_reflns_number 157549
_diffrn_reflns_theta_full 30.00
_diffrn_reflns_theta_max 30.00
_diffrn_reflns_theta_min 1.08
_exptl_absorpt_coefficient_mu 3.113
_exptl_absorpt_correction_T_max 0.7460
_exptl_absorpt_correction_T_min 0.6066
_exptl_absorpt_correction_type multi-scan
_exptl_absorpt_process_details 'SADABS 2008, Bruker AXS, 2008'
_exptl_crystal_colour red
_exptl_crystal_density_diffrn 1.383
_exptl_crystal_density_method 'not measured'
_exptl_crystal_description prism
_exptl_crystal_F_000 4866
_exptl_crystal_size_max 0.42
_exptl_crystal_size_mid 0.32
_exptl_crystal_size_min 0.25
_refine_diff_density_max 4.982
_refine_diff_density_min -4.181
_refine_diff_density_rms 0.202
_refine_ls_extinction_method none
_refine_ls_goodness_of_fit_ref 1.146
_refine_ls_hydrogen_treatment constr
_refine_ls_matrix_type full
_refine_ls_number_parameters 1157
_refine_ls_number_reflns 32538
_refine_ls_number_restraints 372
_refine_ls_restrained_S_all 1.149
_refine_ls_R_factor_all 0.1123
_refine_ls_R_factor_gt 0.0540
_refine_ls_shift/su_max 0.003
_refine_ls_shift/su_mean 0.000
_refine_ls_structure_factor_coef Fsqd
_refine_ls_weighting_details 'calc w=1/[\s^2^(Fo^2^)+(0.0000P)^2^+105.2935P] where P=(Fo^2^+2Fc^2^)/3'
_refine_ls_weighting_scheme calc
_refine_ls_wR_factor_gt 0.0946
_refine_ls_wR_factor_ref 0.1258
_reflns_number_gt 21620
_reflns_number_total 32538
_reflns_threshold_expression >2sigma(I)
_cod_data_source_file c6sc00675b2.cif
_cod_data_source_block 5
_cod_depositor_comments 'Adding full bibliography for 1543284--1543292.cif.'
_cod_original_sg_symbol_H-M 'P 2/n'
_cod_database_code 1543288

loop_
_symmetry_equiv_pos_as_xyz
'x, y, z'
'-x+1/2, y, -z+1/2'
'-x, -y, -z'
'x-1/2, -y, z-1/2'

loop_
_atom_site_label
_atom_site_type_symbol
_atom_site_fract_x
_atom_site_fract_y
_atom_site_fract_z
_atom_site_U_iso_or_equiv
_atom_site_adp_type
_atom_site_occupancy
_atom_site_symmetry_multiplicity
_atom_site_calc_flag
_atom_site_refinement_flags
_atom_site_disorder_group
U1 U 0.510576(7) 0.476046(15) 0.567297(7) 0.01902(5) Uani 1 1 d . .
U2 U 0.431781(8) 0.995942(16) -0.009256(8) 0.02521(6) Uani 1 1 d . .
K1 K 0.52815(4) 0.41427(9) 0.69074(4) 0.0211(2) Uani 1 1 d . .
K2 K 0.30620(4) 0.96142(9) -0.02153(5) 0.0257(3) Uani 1 1 d . .
Si1 Si 0.50664(6) 0.22365(11) 0.61409(5) 0.0182(3) Uani 1 1 d . .
Si2 Si 0.43143(6) 0.56144(12) 0.65491(6) 0.0240(3) Uani 1 1 d . .
Si3 Si 0.61734(5) 0.54767(11) 0.65135(5) 0.0194(3) Uani 1 1 d . .
Si4 Si 0.35291(6) 1.10810(14) 0.07048(6) 0.0306(4) Uani 1 1 d . .
Si5 Si 0.37262(6) 0.75649(11) -0.00490(6) 0.0212(3) Uani 1 1 d . .
Si6 Si 0.34834(8) 1.06887(13) -0.11766(7) 0.0344(4) Uani 1 1 d . .
O1 O 0.51126(14) 0.3331(3) 0.59861(13) 0.0202(8) Uani 1 1 d . .
O2 O 0.54950(14) 0.1560(3) 0.60197(15) 0.0251(9) Uani 1 1 d . .
O3 O 0.45815(14) 0.1706(3) 0.59246(14) 0.0254(9) Uani 1 1 d . .
O4 O 0.50539(15) 0.2299(3) 0.67140(13) 0.0240(9) Uani 1 1 d . .
O21 O 0.46707(13) 0.5221(3) 0.62030(14) 0.0239(9) Uani 1 1 d . .
O22 O 0.37709(15) 0.5289(3) 0.63998(18) 0.0358(11) Uani 1 1 d . .
O23 O 0.45391(15) 0.5193(3) 0.70689(14) 0.0264(9) Uani 1 1 d . .
O24 O 0.43073(15) 0.6768(3) 0.66044(16) 0.0298(10) Uani 1 1 d . .
O41 O 0.57059(13) 0.5112(3) 0.61970(13) 0.0227(8) Uani 1 1 d . .
O42 O 0.61195(14) 0.5067(3) 0.70429(13) 0.0230(8) Uani 1 1 d . .
O43 O 0.62371(15) 0.6632(3) 0.65149(14) 0.0270(9) Uani 1 1 d . .
O44 O 0.66616(15) 0.5023(3) 0.63889(16) 0.0322(10) Uani 1 1 d . .
O61 O 0.38174(14) 1.0624(3) 0.03204(15) 0.0257(9) Uani 1 1 d . .
O62 O 0.35150(18) 1.2240(4) 0.06935(18) 0.0426(13) Uani 1 1 d . .
O63 O 0.37137(18) 1.0782(4) 0.12406(16) 0.0419(12) Uani 1 1 d . .
O64 O 0.29999(16) 1.0606(4) 0.05706(15) 0.0416(13) Uani 1 1 d . .
O81 O 0.39208(14) 0.8637(3) -0.00663(14) 0.0240(9) Uani 1 1 d . .
O82 O 0.38647(15) 0.7023(3) 0.04484(14) 0.0294(10) Uani 1 1 d . .
O83 O 0.31501(14) 0.7703(3) -0.01707(15) 0.0261(9) Uani 1 1 d . .
O84 O 0.38853(17) 0.6866(3) -0.04500(16) 0.0325(10) Uani 1 1 d . .
O101 O 0.38188(15) 1.0333(3) -0.07144(15) 0.0296(10) Uani 1 1 d . .
O102 O 0.29512(16) 1.0403(3) -0.10711(15) 0.0320(10) Uani 1 1 d . .
O103 O 0.3611(2) 1.0223(4) -0.16614(17) 0.0535(15) Uani 1 1 d . .
O104 O 0.3474(2) 1.1833(3) -0.12571(19) 0.0489(14) Uani 1 1 d . .
C1 C 0.6002(2) 0.1674(5) 0.6069(2) 0.0308(14) Uani 1 1 d U .
C2 C 0.6167(2) 0.2478(5) 0.6408(3) 0.0442(19) Uani 1 1 d U .
H2A H 0.6054 0.2363 0.6710 0.066 Uiso 1 1 calc R .
H2B H 0.6042 0.3089 0.6278 0.066 Uiso 1 1 calc R .
H2C H 0.6512 0.2502 0.6453 0.066 Uiso 1 1 calc R .
C3 C 0.6135(3) 0.1873(6) 0.5581(3) 0.0440(18) Uani 1 1 d U .
H3A H 0.5988 0.2471 0.5459 0.066 Uiso 1 1 calc R .
H3B H 0.6025 0.1346 0.5369 0.066 Uiso 1 1 calc R .
H3C H 0.6478 0.1930 0.5600 0.066 Uiso 1 1 calc R .
C4 C 0.6207(3) 0.0722(5) 0.6251(3) 0.0414(18) Uani 1 1 d U .
H4A H 0.6121 0.0602 0.6565 0.062 Uiso 1 1 calc R .
H4B H 0.6550 0.0741 0.6267 0.062 Uiso 1 1 calc R .
H4C H 0.6082 0.0209 0.6038 0.062 Uiso 1 1 calc R .
C5 C 0.4440(3) 0.1221(5) 0.5485(3) 0.0419(18) Uani 1 1 d U .
C6 C 0.4709(4) 0.1587(8) 0.5100(3) 0.075(3) Uani 1 1 d U .
H6A H 0.4653 0.2275 0.5056 0.112 Uiso 1 1 calc R .
H6B H 0.4602 0.1251 0.4806 0.112 Uiso 1 1 calc R .
H6C H 0.5046 0.1472 0.5189 0.112 Uiso 1 1 calc R .
C7 C 0.4590(4) 0.0165(6) 0.5566(3) 0.078(3) Uani 1 1 d U .
H7A H 0.4413 -0.0120 0.5801 0.117 Uiso 1 1 calc R .
H7B H 0.4928 0.0136 0.5679 0.117 Uiso 1 1 calc R .
H7C H 0.4525 -0.0189 0.5271 0.117 Uiso 1 1 calc R .
C8 C 0.3938(4) 0.1384(13) 0.5365(5) 0.148(7) Uani 1 1 d U .
H8A H 0.3876 0.2073 0.5351 0.221 Uiso 1 1 calc R .
H8B H 0.3769 0.1092 0.5604 0.221 Uiso 1 1 calc R .
H8C H 0.3831 0.1097 0.5058 0.221 Uiso 1 1 calc R .
C9 C 0.4923(3) 0.1584(4) 0.7043(2) 0.0306(14) Uani 1 1 d U .
C10 C 0.5100(3) 0.0595(5) 0.6926(2) 0.0395(17) Uani 1 1 d U .
H10A H 0.4967 0.0420 0.6606 0.059 Uiso 1 1 calc R .
H10B H 0.5002 0.0126 0.7148 0.059 Uiso 1 1 calc R .
H10C H 0.5444 0.0604 0.6951 0.059 Uiso 1 1 calc R .
C11 C 0.4394(3) 0.1590(6) 0.7029(3) 0.052(2) Uani 1 1 d U .
H11A H 0.4289 0.2237 0.7095 0.078 Uiso 1 1 calc R .
H11B H 0.4304 0.1147 0.7266 0.078 Uiso 1 1 calc R .
H11C H 0.4247 0.1391 0.6717 0.078 Uiso 1 1 calc R .
C12 C 0.5163(3) 0.1890(5) 0.7523(2) 0.048(2) Uani 1 1 d U .
H12A H 0.5058 0.2534 0.7594 0.073 Uiso 1 1 calc R .
H12B H 0.5505 0.1890 0.7523 0.073 Uiso 1 1 calc R .
H12C H 0.5080 0.1442 0.7761 0.073 Uiso 1 1 calc R .
C21 C 0.3530(2) 0.4412(5) 0.6251(3) 0.045(2) Uani 1 1 d U .
C22 C 0.3305(4) 0.4575(8) 0.5744(4) 0.091(4) Uani 1 1 d U .
H22A H 0.3081 0.5107 0.5733 0.137 Uiso 1 1 calc R .
H22B H 0.3139 0.3994 0.5624 0.137 Uiso 1 1 calc R .
H22C H 0.3551 0.4728 0.5548 0.137 Uiso 1 1 calc R .
C23 C 0.3868(3) 0.3598(5) 0.6236(4) 0.070(3) Uani 1 1 d U .
H23A H 0.4051 0.3516 0.6546 0.106 Uiso 1 1 calc R .
H23B H 0.4081 0.3735 0.6004 0.106 Uiso 1 1 calc R .
H23C H 0.3692 0.3010 0.6147 0.106 Uiso 1 1 calc R .
C24 C 0.3165(5) 0.4278(9) 0.6553(5) 0.132(6) Uani 1 1 d U .
H24A H 0.3304 0.4003 0.6853 0.198 Uiso 1 1 calc R .
H24B H 0.2923 0.3845 0.6400 0.198 Uiso 1 1 calc R .
H24C H 0.3022 0.4897 0.6609 0.198 Uiso 1 1 calc R .
C25 C 0.4457(3) 0.5463(5) 0.7540(2) 0.0361(16) Uani 1 1 d U .
C26 C 0.4665(3) 0.4643(6) 0.7856(2) 0.050(2) Uani 1 1 d U .
H26A H 0.4518 0.4039 0.7742 0.075 Uiso 1 1 calc R .
H26B H 0.4604 0.4758 0.8179 0.075 Uiso 1 1 calc R .
H26C H 0.5005 0.4607 0.7847 0.075 Uiso 1 1 calc R .
C27 C 0.3934(3) 0.5555(7) 0.7577(3) 0.062(3) Uani 1 1 d U .
H27A H 0.3798 0.6055 0.7362 0.093 Uiso 1 1 calc R .
H27B H 0.3891 0.5724 0.7899 0.093 Uiso 1 1 calc R .
H27C H 0.3777 0.4945 0.7492 0.093 Uiso 1 1 calc R .
C28 C 0.4724(3) 0.6382(5) 0.7681(3) 0.0453(19) Uani 1 1 d U .
H28A H 0.4595 0.6903 0.7475 0.068 Uiso 1 1 calc R .
H28B H 0.5058 0.6295 0.7651 0.068 Uiso 1 1 calc R .
H28C H 0.4690 0.6539 0.8007 0.068 Uiso 1 1 calc R .
C29 C 0.4006(3) 0.7533(5) 0.6411(3) 0.0434(19) Uani 1 1 d U .
C30 C 0.3526(3) 0.7447(6) 0.6584(4) 0.077(3) Uani 1 1 d U .
H30A H 0.3368 0.6864 0.6456 0.116 Uiso 1 1 calc R .
H30B H 0.3333 0.8005 0.6480 0.116 Uiso 1 1 calc R .
H30C H 0.3569 0.7417 0.6928 0.116 Uiso 1 1 calc R .
C31 C 0.4248(3) 0.8446(5) 0.6599(3) 0.0410(18) Uani 1 1 d U .
H31A H 0.4554 0.8500 0.6484 0.061 Uiso 1 1 calc R .
H31B H 0.4294 0.8429 0.6943 0.061 Uiso 1 1 calc R .
H31C H 0.4052 0.8997 0.6491 0.061 Uiso 1 1 calc R .
C32 C 0.3958(4) 0.7500(6) 0.5879(3) 0.079(4) Uani 1 1 d U .
H32A H 0.4271 0.7546 0.5777 0.118 Uiso 1 1 calc R .
H32B H 0.3763 0.8037 0.5748 0.118 Uiso 1 1 calc R .
H32C H 0.3810 0.6896 0.5767 0.118 Uiso 1 1 calc R .
C41 C 0.6463(2) 0.5039(5) 0.7465(2) 0.0293(14) Uani 1 1 d U .
C42 C 0.6742(3) 0.4121(5) 0.7462(3) 0.0446(19) Uani 1 1 d U .
H42A H 0.6529 0.3573 0.7458 0.067 Uiso 1 1 calc R .
H42B H 0.6976 0.4092 0.7743 0.067 Uiso 1 1 calc R .
H42C H 0.6904 0.4103 0.7181 0.067 Uiso 1 1 calc R .
C43 C 0.6176(3) 0.5051(6) 0.7877(2) 0.0440(18) Uani 1 1 d U .
H43A H 0.5967 0.4495 0.7856 0.066 Uiso 1 1 calc R .
H43B H 0.5989 0.5638 0.7866 0.066 Uiso 1 1 calc R .
H43C H 0.6390 0.5028 0.8173 0.066 Uiso 1 1 calc R .
C44 C 0.6785(3) 0.5914(5) 0.7488(2) 0.0422(18) Uani 1 1 d U .
H44A H 0.6965 0.5907 0.7221 0.063 Uiso 1 1 calc R .
H44B H 0.7003 0.5899 0.7782 0.063 Uiso 1 1 calc R .
H44C H 0.6595 0.6497 0.7478 0.063 Uiso 1 1 calc R .
C45 C 0.5904(2) 0.7404(4) 0.6545(2) 0.0283(13) Uani 1 1 d U .
C46 C 0.5557(2) 0.7142(5) 0.6876(2) 0.0340(15) Uani 1 1 d U .
H46A H 0.5728 0.6973 0.7184 0.051 Uiso 1 1 calc R .
H46B H 0.5368 0.6595 0.6749 0.051 Uiso 1 1 calc R .
H46C H 0.5350 0.7688 0.6911 0.051 Uiso 1 1 calc R .
C47 C 0.6203(3) 0.8247(5) 0.6735(3) 0.0458(19) Uani 1 1 d U .
H47A H 0.6374 0.8083 0.7042 0.069 Uiso 1 1 calc R .
H47B H 0.6000 0.8801 0.6766 0.069 Uiso 1 1 calc R .
H47C H 0.6428 0.8403 0.6517 0.069 Uiso 1 1 calc R .
C48 C 0.5659(3) 0.7613(6) 0.6055(2) 0.055(2) Uani 1 1 d U .
H48A H 0.5455 0.7074 0.5945 0.083 Uiso 1 1 calc R .
H48B H 0.5895 0.7706 0.5841 0.083 Uiso 1 1 calc R .
H48C H 0.5469 0.8194 0.6061 0.083 Uiso 1 1 calc R .
C49 C 0.6973(2) 0.5151(6) 0.6044(2) 0.0385(16) Uani 1 1 d U .
C50 C 0.7449(3) 0.5188(12) 0.6291(4) 0.129(6) Uani 1 1 d U .
H50A H 0.7489 0.5774 0.6479 0.194 Uiso 1 1 calc R .
H50B H 0.7675 0.5184 0.6062 0.194 Uiso 1 1 calc R .
H50C H 0.7504 0.4631 0.6498 0.194 Uiso 1 1 calc R .
C51 C 0.6856(3) 0.5990(7) 0.5730(3) 0.053(2) Uani 1 1 d U .
H51A H 0.6878 0.6577 0.5918 0.079 Uiso 1 1 calc R .
H51B H 0.6535 0.5921 0.5568 0.079 Uiso 1 1 calc R .
H51C H 0.7077 0.6023 0.5498 0.079 Uiso 1 1 calc R .
C52 C 0.6894(6) 0.4252(9) 0.5734(5) 0.127(6) Uani 1 1 d U .
H52A H 0.7032 0.3695 0.5909 0.191 Uiso 1 1 calc R .
H52B H 0.7045 0.4338 0.5450 0.191 Uiso 1 1 calc R .
H52C H 0.6556 0.4149 0.5646 0.191 Uiso 1 1 calc R .
C61 C 0.3513(3) 1.2943(6) 0.0326(3) 0.054(2) Uani 1 1 d U .
C62 C 0.3969(4) 1.2909(7) 0.0122(5) 0.092(4) Uani 1 1 d U .
H62A H 0.3975 1.2338 -0.0074 0.138 Uiso 1 1 calc R .
H62B H 0.4232 1.2886 0.0377 0.138 Uiso 1 1 calc R .
H62C H 0.3997 1.3482 -0.0069 0.138 Uiso 1 1 calc R .
C63 C 0.3118(4) 1.2768(12) -0.0049(4) 0.117(5) Uani 1 1 d U .
H63A H 0.2824 1.2728 0.0088 0.176 Uiso 1 1 calc R .
H63B H 0.3171 1.2166 -0.0209 0.176 Uiso 1 1 calc R .
H63C H 0.3098 1.3294 -0.0276 0.176 Uiso 1 1 calc R .
C64 C 0.3445(6) 1.3874(8) 0.0567(5) 0.129(6) Uani 1 1 d U .
H64A H 0.3156 1.3845 0.0715 0.194 Uiso 1 1 calc R .
H64B H 0.3419 1.4393 0.0336 0.194 Uiso 1 1 calc R .
H64C H 0.3714 1.3993 0.0807 0.194 Uiso 1 1 calc R .
C65 C 0.4016(4) 1.1204(7) 0.1624(3) 0.072(3) Uani 1 1 d U .
C66 C 0.4203(6) 1.0393(9) 0.1921(5) 0.159(8) Uani 1 1 d U .
H66A H 0.4363 0.9946 0.1733 0.239 Uiso 1 1 calc R .
H66B H 0.3943 1.0064 0.2044 0.239 Uiso 1 1 calc R .
H66C H 0.4426 1.0631 0.2183 0.239 Uiso 1 1 calc R .
C67 C 0.4383(4) 1.1824(10) 0.1480(6) 0.132(6) Uani 1 1 d U .
H67A H 0.4577 1.1457 0.1288 0.198 Uiso 1 1 calc R .
H67B H 0.4580 1.2068 0.1760 0.198 Uiso 1 1 calc R .
H67C H 0.4236 1.2361 0.1297 0.198 Uiso 1 1 calc R .
C68 C 0.3691(6) 1.1850(10) 0.1872(4) 0.131(6) Uani 1 1 d U .
H68A H 0.3440 1.1464 0.1978 0.196 Uiso 1 1 calc R .
H68B H 0.3553 1.2341 0.1653 0.196 Uiso 1 1 calc R .
H68C H 0.3874 1.2158 0.2144 0.196 Uiso 1 1 calc R .
C69 C 0.2593(3) 1.0586(8) 0.0823(3) 0.062(3) Uani 1 1 d U .
C70 C 0.2532(4) 1.1556(10) 0.1038(4) 0.108(5) Uani 1 1 d U .
H70A H 0.2823 1.1737 0.1235 0.162 Uiso 1 1 calc R .
H70B H 0.2274 1.1530 0.1230 0.162 Uiso 1 1 calc R .
H70C H 0.2458 1.2030 0.0787 0.162 Uiso 1 1 calc R .
C71 C 0.2653(3) 0.9827(9) 0.1191(3) 0.077(3) Uani 1 1 d U .
H71A H 0.2670 0.9200 0.1042 0.116 Uiso 1 1 calc R .
H71B H 0.2384 0.9839 0.1370 0.116 Uiso 1 1 calc R .
H71C H 0.2943 0.9943 0.1404 0.116 Uiso 1 1 calc R .
C72 C 0.2178(3) 1.0339(12) 0.0448(3) 0.109(5) Uani 1 1 d U .
H72A H 0.2251 0.9756 0.0283 0.163 Uiso 1 1 calc R .
H72B H 0.2124 1.0867 0.0224 0.163 Uiso 1 1 calc R .
H72C H 0.1895 1.0236 0.0599 0.163 Uiso 1 1 calc R .
C81 C 0.3840(3) 0.7273(6) 0.0935(2) 0.0404(18) Uani 1 1 d U .
C82 C 0.3763(4) 0.8314(6) 0.0996(3) 0.071(3) Uani 1 1 d U .
H82A H 0.3455 0.8495 0.0829 0.107 Uiso 1 1 calc R .
H82B H 0.4011 0.8675 0.0869 0.107 Uiso 1 1 calc R .
H82C H 0.3772 0.8459 0.1331 0.107 Uiso 1 1 calc R .
C83 C 0.4308(3) 0.6948(9) 0.1206(3) 0.082(4) Uani 1 1 d U .
H83A H 0.4567 0.7281 0.1084 0.123 Uiso 1 1 calc R .
H83B H 0.4344 0.6257 0.1167 0.123 Uiso 1 1 calc R .
H83C H 0.4313 0.7098 0.1540 0.123 Uiso 1 1 calc R .
C84 C 0.3441(3) 0.6697(6) 0.1089(3) 0.0458(19) Uani 1 1 d U .
H84A H 0.3142 0.6906 0.0913 0.069 Uiso 1 1 calc R .
H84B H 0.3432 0.6796 0.1426 0.069 Uiso 1 1 calc R .
H84C H 0.3490 0.6017 0.1029 0.069 Uiso 1 1 calc R .
C85 C 0.2782(2) 0.7018(5) -0.0333(3) 0.0352(16) Uani 1 1 d U .
C86 C 0.2339(2) 0.7405(6) -0.0164(3) 0.052(2) Uani 1 1 d U .
H86A H 0.2385 0.7439 0.0179 0.077 Uiso 1 1 calc R .
H86B H 0.2074 0.6980 -0.0269 0.077 Uiso 1 1 calc R .
H86C H 0.2273 0.8046 -0.0294 0.077 Uiso 1 1 calc R .
C87 C 0.2901(3) 0.6025(5) -0.0140(3) 0.0410(18) Uani 1 1 d U .
H87A H 0.3185 0.5792 -0.0258 0.062 Uiso 1 1 calc R .
H87B H 0.2638 0.5591 -0.0240 0.062 Uiso 1 1 calc R .
H87C H 0.2955 0.6051 0.0204 0.062 Uiso 1 1 calc R .
C88 C 0.2735(3) 0.7014(6) -0.0868(3) 0.055(2) Uani 1 1 d U .
H88A H 0.3035 0.6825 -0.0969 0.082 Uiso 1 1 calc R .
H88B H 0.2649 0.7656 -0.0987 0.082 Uiso 1 1 calc R .
H88C H 0.2489 0.6559 -0.0992 0.082 Uiso 1 1 calc R .
C89 C 0.4299(3) 0.6315(5) -0.0500(4) 0.062(3) Uani 1 1 d U .
C90 C 0.4202(6) 0.5314(8) -0.0357(8) 0.192(8) Uani 1 1 d U .
H90A H 0.3991 0.5002 -0.0608 0.288 Uiso 1 1 calc R .
H90B H 0.4053 0.5326 -0.0069 0.288 Uiso 1 1 calc R .
H90C H 0.4499 0.4957 -0.0300 0.288 Uiso 1 1 calc R .
C91 C 0.4713(5) 0.6544(14) -0.0123(5) 0.158(7) Uani 1 1 d U .
H91A H 0.4869 0.7129 -0.0209 0.238 Uiso 1 1 calc R .
H91B H 0.4938 0.6013 -0.0099 0.238 Uiso 1 1 calc R .
H91C H 0.4597 0.6636 0.0180 0.238 Uiso 1 1 calc R .
C92 C 0.4442(5) 0.6485(14) -0.0944(5) 0.152(7) Uani 1 1 d U .
H92A H 0.4191 0.6288 -0.1191 0.229 Uiso 1 1 calc R .
H92B H 0.4728 0.6118 -0.0973 0.229 Uiso 1 1 calc R .
H92C H 0.4506 0.7169 -0.0977 0.229 Uiso 1 1 calc R .
C101 C 0.2490(3) 1.0689(6) -0.1305(3) 0.0437(18) Uani 1 1 d U .
C102 C 0.2153(3) 0.9929(7) -0.1179(4) 0.085(4) Uani 1 1 d U .
H10D H 0.2160 0.9907 -0.0837 0.127 Uiso 1 1 calc R .
H10E H 0.2247 0.9306 -0.1292 0.127 Uiso 1 1 calc R .
H10F H 0.1834 1.0082 -0.1327 0.127 Uiso 1 1 calc R .
C103 C 0.2490(4) 1.0766(11) -0.1830(3) 0.103(5) Uani 1 1 d U .
H10G H 0.2547 1.0134 -0.1958 0.154 Uiso 1 1 calc R .
H10H H 0.2739 1.1208 -0.1896 0.154 Uiso 1 1 calc R .
H10I H 0.2184 1.1007 -0.1976 0.154 Uiso 1 1 calc R .
C104 C 0.2361(3) 1.1628(6) -0.1097(4) 0.070(3) Uani 1 1 d U .
H10J H 0.2347 1.1546 -0.0761 0.105 Uiso 1 1 calc R .
H10K H 0.2053 1.1837 -0.1253 0.105 Uiso 1 1 calc R .
H10L H 0.2598 1.2110 -0.1144 0.105 Uiso 1 1 calc R .
C105 C 0.3725(3) 0.9269(6) -0.1807(3) 0.055(2) Uani 1 1 d U .
C106 C 0.3590(5) 0.8529(6) -0.1465(4) 0.083(4) Uani 1 1 d U .
H10M H 0.3256 0.8599 -0.1431 0.125 Uiso 1 1 calc R .
H10N H 0.3780 0.8622 -0.1159 0.125 Uiso 1 1 calc R .
H10O H 0.3647 0.7888 -0.1583 0.125 Uiso 1 1 calc R .
C107 C 0.3472(4) 0.9155(9) -0.2299(3) 0.095(4) Uani 1 1 d U .
H10P H 0.3133 0.9092 -0.2287 0.142 Uiso 1 1 calc R .
H10Q H 0.3587 0.8580 -0.2442 0.142 Uiso 1 1 calc R .
H10R H 0.3531 0.9716 -0.2486 0.142 Uiso 1 1 calc R .
C108 C 0.4254(4) 0.9257(8) -0.1821(4) 0.080(3) Uani 1 1 d U .
H10S H 0.4339 0.9776 -0.2023 0.120 Uiso 1 1 calc R .
H10T H 0.4345 0.8643 -0.1947 0.120 Uiso 1 1 calc R .
H10U H 0.4419 0.9343 -0.1503 0.120 Uiso 1 1 calc R .
C109 C 0.3731(4) 1.2479(7) -0.1526(5) 0.088(4) Uani 1 1 d U .
C110 C 0.3529(5) 1.2401(9) -0.2050(4) 0.121(6) Uani 1 1 d U .
H11D H 0.3584 1.1754 -0.2163 0.181 Uiso 1 1 calc R .
H11E H 0.3686 1.2867 -0.2232 0.181 Uiso 1 1 calc R .
H11F H 0.3190 1.2531 -0.2088 0.181 Uiso 1 1 calc R .
C111 C 0.4229(5) 1.2212(10) -0.1476(6) 0.151(7) Uani 1 1 d U .
H11G H 0.4374 1.2338 -0.1153 0.226 Uiso 1 1 calc R .
H11H H 0.4390 1.2590 -0.1694 0.226 Uiso 1 1 calc R .
H11I H 0.4257 1.1531 -0.1546 0.226 Uiso 1 1 calc R .
C112 C 0.3616(5) 1.3466(7) -0.1352(5) 0.106(5) Uani 1 1 d U .
H11J H 0.3750 1.3535 -0.1022 0.160 Uiso 1 1 calc R .
H11K H 0.3273 1.3545 -0.1382 0.160 Uiso 1 1 calc R .
H11L H 0.3749 1.3954 -0.1541 0.160 Uiso 1 1 calc R .
S1 S 0.5672(4) 0.5627(8) 0.5034(4) 0.072(3) Uani 0.549(6) 1 d P 1
S2 S 0.55449(11) 0.4083(3) 0.49553(10) 0.0318(11) Uani 0.549(6) 1 d P 1
S3 S 0.5669(3) 0.5695(5) 0.5010(3) 0.0193(15) Uani 0.451(6) 1 d P 2
S4 S 0.59031(13) 0.4362(3) 0.50811(13) 0.0285(11) Uani 0.451(6) 1 d P 2
S5 S 0.53087(14) 0.3590(2) 0.48351(11) 0.0235(10) Uani 0.451(6) 1 d P 2
S6 S 0.50376(14) 1.0637(3) -0.06276(14) 0.0220(8) Uani 0.40 1 d P 1
S7 S 0.49751(9) 0.9130(2) -0.06240(9) 0.0286(6) Uani 0.60 1 d P 2
S8 S 0.51315(17) 1.0341(4) -0.0893(2) 0.0870(16) Uani 0.60 1 d P 2
S9 S 0.49301(13) 1.1344(3) -0.04569(16) 0.0603(11) Uani 0.60 1 d P 2
C121 C 0.2500 0.7031(19) 0.7500 0.116(6) Uani 1 2 d SU .
H121 H 0.2500 0.7710 0.7500 0.139 Uiso 1 2 calc SR .
C122 C 0.2265(5) 0.6538(12) 0.7129(4) 0.102(4) Uani 1 1 d U .
H122 H 0.2107 0.6882 0.6869 0.122 Uiso 1 1 calc R .
C123 C 0.2255(4) 0.5569(11) 0.7124(4) 0.086(3) Uani 1 1 d U .
H123 H 0.2082 0.5238 0.6869 0.103 Uiso 1 1 calc R .
C124 C 0.2500 0.5057(16) 0.7500 0.094(5) Uani 1 2 d SU .
C125 C 0.2500 0.409(2) 0.7500 0.188(11) Uani 1 2 d SU .
H12D H 0.2311 0.3854 0.7213 0.282 Uiso 0.50 1 calc PR .
H12E H 0.2366 0.3855 0.7775 0.282 Uiso 0.50 1 calc PR .
H12F H 0.2824 0.3855 0.7511 0.282 Uiso 0.50 1 calc PR .
C131 C 0.2500 0.8379(11) 0.2500 0.079(4) Uani 1 2 d SU .
H131 H 0.2500 0.7700 0.2500 0.094 Uiso 1 2 calc SR .
C132 C 0.2908(4) 0.8884(7) 0.2604(4) 0.074(3) Uani 1 1 d U .
H132 H 0.3196 0.8547 0.2680 0.088 Uiso 1 1 calc R .
C133 C 0.2914(3) 0.9871(7) 0.2602(3) 0.061(2) Uani 1 1 d U .
H133 H 0.3204 1.0203 0.2671 0.073 Uiso 1 1 calc R .
C134 C 0.2500 1.0377(9) 0.2500 0.049(3) Uani 1 2 d SU .
C135 C 0.2500 1.1458(9) 0.2500 0.057(3) Uani 1 2 d SU .
H13A H 0.2177 1.1691 0.2422 0.085 Uiso 0.50 1 calc PR .
H13B H 0.2692 1.1691 0.2266 0.085 Uiso 0.50 1 calc PR .
H13C H 0.2631 1.1691 0.2812 0.085 Uiso 0.50 1 calc PR .

loop_
_atom_site_aniso_label
_atom_site_aniso_U_11
_atom_site_aniso_U_22
_atom_site_aniso_U_33
_atom_site_aniso_U_23
_atom_site_aniso_U_13
_atom_site_aniso_U_12
U1 0.02100(10) 0.01857(10) 0.01725(9) 0.00634(8) 0.00164(7) -0.00086(8)
U2 0.02043(10) 0.02429(11) 0.03306(12) -0.00160(9) 0.01155(9) -0.00835(9)
K1 0.0277(6) 0.0186(6) 0.0181(6) 0.0013(4) 0.0070(5) -0.0004(5)
K2 0.0227(6) 0.0251(6) 0.0281(6) 0.0065(5) -0.0015(5) -0.0052(5)
Si1 0.0252(8) 0.0144(7) 0.0157(7) 0.0019(6) 0.0047(6) 0.0017(6)
Si2 0.0192(8) 0.0180(8) 0.0350(9) -0.0043(7) 0.0047(7) 0.0013(6)
Si3 0.0200(8) 0.0203(8) 0.0182(7) 0.0024(6) 0.0038(6) -0.0004(6)
Si4 0.0235(9) 0.0426(11) 0.0260(9) -0.0078(8) 0.0044(7) -0.0017(8)
Si5 0.0218(8) 0.0193(8) 0.0221(8) 0.0052(6) 0.0008(6) -0.0043(6)
Si6 0.0525(12) 0.0259(9) 0.0275(9) 0.0108(7) 0.0157(9) 0.0076(8)
O1 0.032(2) 0.0148(18) 0.0146(18) 0.0039(15) 0.0037(16) 0.0031(16)
O2 0.026(2) 0.018(2) 0.031(2) -0.0023(17) 0.0039(18) 0.0020(17)
O3 0.024(2) 0.025(2) 0.026(2) -0.0056(17) 0.0015(17) -0.0023(17)
O4 0.039(2) 0.0179(19) 0.0155(19) 0.0057(15) 0.0046(17) -0.0042(17)
O21 0.021(2) 0.020(2) 0.031(2) 0.0018(17) 0.0036(17) 0.0034(16)
O22 0.022(2) 0.024(2) 0.061(3) -0.013(2) 0.004(2) -0.0008(18)
O23 0.032(2) 0.022(2) 0.027(2) -0.0004(17) 0.0100(18) 0.0035(18)
O24 0.025(2) 0.020(2) 0.043(3) -0.0043(19) -0.0003(19) 0.0069(17)
O41 0.023(2) 0.025(2) 0.0195(19) 0.0009(16) 0.0024(15) -0.0028(17)
O42 0.024(2) 0.026(2) 0.0180(18) 0.0044(16) -0.0003(15) 0.0003(17)
O43 0.032(2) 0.024(2) 0.024(2) 0.0015(17) 0.0024(18) -0.0040(18)
O44 0.025(2) 0.036(3) 0.039(3) 0.004(2) 0.0149(19) 0.0032(19)
O61 0.024(2) 0.024(2) 0.029(2) -0.0053(18) 0.0054(17) -0.0040(17)
O62 0.042(3) 0.042(3) 0.043(3) -0.013(2) 0.006(2) 0.017(2)
O63 0.042(3) 0.053(3) 0.028(2) -0.008(2) -0.004(2) -0.009(2)
O64 0.025(2) 0.077(4) 0.024(2) -0.006(2) 0.0089(19) -0.011(2)
O81 0.020(2) 0.025(2) 0.028(2) 0.0036(17) 0.0055(17) -0.0027(16)
O82 0.031(2) 0.033(2) 0.023(2) 0.0123(18) -0.0025(18) -0.0083(19)
O83 0.024(2) 0.021(2) 0.032(2) 0.0033(18) -0.0025(18) -0.0079(17)
O84 0.041(3) 0.022(2) 0.036(3) 0.0023(19) 0.010(2) 0.002(2)
O101 0.028(2) 0.027(2) 0.035(2) 0.0101(19) 0.0112(19) -0.0036(18)
O102 0.038(3) 0.028(2) 0.027(2) 0.0053(19) -0.0032(19) 0.005(2)
O103 0.089(4) 0.048(3) 0.028(3) 0.013(2) 0.024(3) 0.028(3)
O104 0.071(4) 0.027(3) 0.056(3) 0.018(2) 0.035(3) 0.010(3)
C1 0.028(3) 0.024(3) 0.041(4) 0.004(3) 0.005(3) 0.006(3)
C2 0.028(4) 0.036(4) 0.066(5) -0.008(4) -0.001(4) 0.003(3)
C3 0.040(4) 0.042(4) 0.053(5) 0.010(4) 0.016(4) 0.007(3)
C4 0.035(4) 0.031(4) 0.058(5) 0.005(3) 0.006(3) 0.013(3)
C5 0.055(5) 0.035(4) 0.033(4) -0.011(3) -0.005(3) -0.008(3)
C6 0.111(9) 0.085(7) 0.027(4) -0.007(5) 0.003(5) 0.007(6)
C7 0.141(10) 0.035(5) 0.054(5) -0.010(4) 0.002(6) -0.023(6)
C8 0.046(6) 0.254(18) 0.132(11) -0.129(12) -0.030(7) 0.017(9)
C9 0.053(4) 0.020(3) 0.020(3) 0.010(2) 0.009(3) -0.003(3)
C10 0.067(5) 0.023(3) 0.029(3) 0.009(3) 0.006(3) -0.005(3)
C11 0.055(5) 0.061(5) 0.044(4) 0.027(4) 0.020(4) -0.004(4)
C12 0.092(7) 0.029(4) 0.024(3) 0.006(3) 0.008(4) -0.006(4)
C21 0.026(3) 0.031(4) 0.081(6) -0.024(4) 0.012(4) -0.008(3)
C22 0.087(8) 0.067(7) 0.106(9) -0.036(6) -0.038(7) -0.002(6)
C23 0.047(5) 0.021(4) 0.137(9) -0.005(5) -0.009(6) 0.000(3)
C24 0.137(11) 0.106(9) 0.178(13) -0.088(9) 0.118(10) -0.092(9)
C25 0.046(4) 0.031(3) 0.036(4) -0.005(3) 0.021(3) -0.002(3)
C26 0.085(6) 0.041(4) 0.031(4) 0.003(3) 0.032(4) -0.001(4)
C27 0.048(5) 0.086(7) 0.058(5) -0.007(5) 0.032(4) 0.013(5)
C28 0.072(6) 0.032(4) 0.034(4) -0.004(3) 0.018(4) -0.006(4)
C29 0.041(4) 0.025(3) 0.057(5) -0.015(3) -0.017(4) 0.015(3)
C30 0.030(4) 0.039(5) 0.161(11) -0.025(6) 0.001(5) 0.007(4)
C31 0.050(4) 0.019(3) 0.052(5) -0.003(3) -0.002(4) 0.006(3)
C32 0.124(9) 0.043(5) 0.056(6) -0.010(4) -0.036(6) 0.037(6)
C41 0.035(3) 0.033(3) 0.017(3) 0.004(2) -0.007(2) 0.006(3)
C42 0.048(5) 0.043(4) 0.039(4) 0.005(3) -0.009(3) 0.017(4)
C43 0.053(5) 0.061(5) 0.017(3) 0.011(3) 0.002(3) 0.010(4)
C44 0.043(4) 0.046(4) 0.031(4) 0.002(3) -0.018(3) -0.009(3)
C45 0.037(4) 0.023(3) 0.024(3) 0.000(2) 0.002(3) 0.002(3)
C46 0.039(4) 0.027(3) 0.036(4) -0.002(3) 0.005(3) 0.003(3)
C47 0.056(5) 0.025(4) 0.056(5) 0.002(3) 0.007(4) -0.007(3)
C48 0.082(6) 0.053(5) 0.026(4) 0.007(3) -0.008(4) 0.030(5)
C49 0.032(4) 0.051(4) 0.037(4) 0.001(3) 0.019(3) 0.000(3)
C50 0.028(5) 0.260(17) 0.095(8) 0.092(10) -0.006(5) -0.024(8)
C51 0.037(4) 0.075(6) 0.051(5) 0.020(4) 0.019(4) -0.008(4)
C52 0.217(16) 0.074(8) 0.115(10) -0.037(7) 0.113(11) -0.030(9)
C61 0.052(5) 0.040(4) 0.071(6) -0.005(4) 0.016(4) 0.024(4)
C62 0.063(7) 0.052(6) 0.170(12) 0.030(7) 0.052(7) 0.012(5)
C63 0.093(9) 0.178(14) 0.075(8) 0.048(9) -0.009(7) -0.008(10)
C64 0.240(17) 0.052(7) 0.101(10) -0.007(6) 0.043(11) 0.068(9)
C65 0.092(7) 0.047(5) 0.062(6) -0.022(4) -0.049(5) 0.010(5)
C66 0.197(15) 0.078(9) 0.159(13) 0.002(9) -0.139(12) 0.005(10)
C67 0.080(8) 0.104(10) 0.189(15) -0.015(10) -0.069(9) -0.039(8)
C68 0.208(16) 0.110(10) 0.065(8) -0.059(7) -0.014(9) 0.023(11)
C69 0.027(4) 0.125(8) 0.037(4) 0.010(5) 0.019(3) -0.008(5)
C70 0.087(9) 0.147(12) 0.107(10) 0.015(9) 0.076(8) 0.037(8)
C71 0.048(5) 0.143(10) 0.042(5) 0.013(6) 0.011(4) -0.039(6)
C72 0.030(5) 0.248(16) 0.049(5) 0.024(8) 0.007(4) -0.032(7)
C81 0.041(4) 0.051(4) 0.027(3) 0.013(3) -0.002(3) -0.015(3)
C82 0.137(10) 0.053(5) 0.029(4) -0.004(4) 0.030(5) -0.028(6)
C83 0.050(6) 0.150(11) 0.042(5) 0.032(6) -0.010(4) -0.019(6)
C84 0.047(5) 0.055(5) 0.037(4) 0.013(4) 0.010(3) -0.017(4)
C85 0.030(3) 0.026(3) 0.046(4) 0.009(3) -0.008(3) -0.011(3)
C86 0.027(4) 0.040(4) 0.086(6) 0.015(4) 0.000(4) -0.007(3)
C87 0.042(4) 0.023(3) 0.055(5) 0.011(3) -0.003(3) -0.014(3)
C88 0.058(5) 0.049(5) 0.049(5) 0.008(4) -0.020(4) -0.026(4)
C89 0.058(5) 0.025(4) 0.113(8) 0.016(4) 0.049(5) 0.013(4)
C90 0.125(12) 0.037(6) 0.44(3) 0.015(12) 0.128(15) 0.008(7)
C91 0.088(10) 0.26(2) 0.128(12) 0.025(13) 0.018(9) 0.106(12)
C92 0.131(12) 0.248(18) 0.093(10) 0.034(11) 0.068(9) 0.115(12)
C101 0.046(4) 0.042(4) 0.040(4) 0.008(3) -0.007(3) 0.009(3)
C102 0.050(5) 0.058(6) 0.133(10) 0.020(6) -0.035(6) -0.008(5)
C103 0.091(8) 0.167(13) 0.044(6) 0.017(7) -0.018(5) 0.051(8)
C104 0.046(5) 0.049(5) 0.110(8) -0.008(5) -0.009(5) 0.013(4)
C105 0.087(6) 0.050(5) 0.027(4) -0.004(3) 0.005(4) 0.034(5)
C106 0.149(11) 0.035(5) 0.074(7) 0.000(5) 0.044(7) 0.020(6)
C107 0.129(10) 0.093(8) 0.052(6) -0.016(6) -0.027(6) 0.052(8)
C108 0.092(8) 0.083(8) 0.064(6) -0.010(6) 0.008(6) 0.039(6)
C109 0.102(8) 0.048(5) 0.126(9) 0.054(6) 0.063(7) 0.016(5)
C110 0.196(15) 0.096(9) 0.086(9) 0.064(7) 0.080(9) 0.049(9)
C111 0.084(9) 0.125(11) 0.250(17) 0.137(12) 0.048(11) -0.002(8)
C112 0.170(13) 0.041(6) 0.120(10) 0.032(6) 0.063(9) -0.024(7)
S1 0.052(5) 0.133(8) 0.029(4) 0.018(4) -0.006(3) -0.036(5)
S2 0.028(2) 0.052(2) 0.0169(14) 0.0091(14) 0.0080(13) 0.0169(18)
S3 0.015(3) 0.031(3) 0.014(3) -0.011(2) 0.008(2) -0.018(2)
S4 0.028(2) 0.0268(18) 0.0310(19) -0.0010(14) 0.0039(15) 0.0082(14)
S5 0.040(2) 0.0134(16) 0.0171(16) 0.0024(12) 0.0027(14) 0.0034(15)
S6 0.0168(18) 0.034(2) 0.0177(18) 0.0090(16) 0.0103(14) -0.0016(15)
S7 0.0263(13) 0.0398(15) 0.0194(12) -0.0098(11) 0.0022(10) 0.0118(11)
S8 0.048(3) 0.096(4) 0.109(4) 0.032(4) -0.018(3) 0.009(3)
S9 0.0375(19) 0.060(2) 0.083(3) 0.018(2) 0.0033(18) -0.0339(18)
C121 0.100(13) 0.174(16) 0.074(11) 0.000 0.016(10) 0.000
C122 0.083(8) 0.159(11) 0.064(7) 0.005(8) 0.012(6) 0.023(8)
C123 0.050(6) 0.144(10) 0.068(6) -0.009(7) 0.022(5) 0.011(7)
C124 0.058(8) 0.120(13) 0.115(12) 0.000 0.056(8) 0.000
C125 0.15(2) 0.22(3) 0.22(2) 0.000 0.107(19) 0.000
C131 0.091(10) 0.054(8) 0.077(9) 0.000 -0.039(8) 0.000
C132 0.072(6) 0.061(6) 0.077(6) -0.001(5) -0.030(5) 0.017(5)
C133 0.059(5) 0.070(6) 0.046(4) -0.002(4) -0.016(4) 0.002(5)
C134 0.058(7) 0.057(7) 0.027(5) 0.000 -0.013(5) 0.000
C135 0.063(8) 0.053(7) 0.054(7) 0.000 0.006(6) 0.000

loop_
_atom_type_symbol
_atom_type_description
_atom_type_scat_dispersion_real
_atom_type_scat_dispersion_imag
_atom_type_scat_source
C C 0.0033 0.0016 'International Tables Vol C Tables 4.2.6.8 and 6.1.1.4'
H H 0.0000 0.0000 'International Tables Vol C Tables 4.2.6.8 and 6.1.1.4'
K K 0.2009 0.2494 'International Tables Vol C Tables 4.2.6.8 and 6.1.1.4'
O O 0.0106 0.0060 'International Tables Vol C Tables 4.2.6.8 and 6.1.1.4'
S S 0.1246 0.1234 'International Tables Vol C Tables 4.2.6.8 and 6.1.1.4'
Si Si 0.0817 0.0704 'International Tables Vol C Tables 4.2.6.8 and 6.1.1.4'
U U -9.6767 9.6646 'International Tables Vol C Tables 4.2.6.8 and 6.1.1.4'

loop_
_geom_angle_atom_site_label_1
_geom_angle_atom_site_label_2
_geom_angle_atom_site_label_3
_geom_angle
_geom_angle_site_symmetry_1
_geom_angle_site_symmetry_3
O41 U1 O21 85.64(15) . .
O41 U1 O1 87.67(15) . .
O21 U1 O1 87.59(14) . .
O41 U1 S2 101.47(13) . .
O21 U1 S2 172.64(13) . .
O1 U1 S2 90.75(12) . .
O41 U1 S3 179.69(19) . 3_666
O21 U1 S3 94.65(17) . 3_666
O1 U1 S3 92.5(2) . 3_666
S2 U1 S3 78.24(16) . 3_666
O41 U1 S1 177.5(3) . 3_666
O21 U1 S1 95.0(2) . 3_666
O1 U1 S1 94.7(3) . 3_666
S2 U1 S1 78.0(2) . 3_666
S3 U1 S1 2.3(4) 3_666 3_666
O41 U1 S1 83.4(2) . .
O21 U1 S1 137.9(3) . .
O1 U1 S1 132.2(3) . .
S2 U1 S1 46.1(2) . .
S3 U1 S1 96.3(3) 3_666 .
S1 U1 S1 94.6(3) 3_666 .
O41 U1 S5 113.59(13) . 3_666
O21 U1 S5 83.26(12) . 3_666
O1 U1 S5 155.99(14) . 3_666
S2 U1 S5 95.50(9) . 3_666
S3 U1 S5 66.35(19) 3_666 3_666
S1 U1 S5 64.2(3) 3_666 3_666
S1 U1 S5 64.6(3) . 3_666
O41 U1 S2 133.11(13) . 3_666
O21 U1 S2 83.70(12) . 3_666
O1 U1 S2 137.07(13) . 3_666
S2 U1 S2 92.68(8) . 3_666
S3 U1 S2 46.85(18) 3_666 3_666
S1 U1 S2 44.7(3) 3_666 3_666
S1 U1 S2 74.9(2) . 3_666
S5 U1 S2 19.74(9) 3_666 3_666
O41 U1 S3 84.07(19) . .
O21 U1 S3 136.66(16) . .
O1 U1 S3 133.72(18) . .
S2 U1 S3 47.20(14) . .
S3 U1 S3 95.64(19) 3_666 .
S1 U1 S3 93.9(3) 3_666 .
S1 U1 S3 1.6(4) . .
S5 U1 S3 63.05(18) 3_666 .
S2 U1 S3 73.44(19) 3_666 .
O41 U1 S5 116.87(13) . .
O21 U1 S5 153.94(13) . .
O1 U1 S5 80.83(11) . .
S2 U1 S5 18.98(10) . .
S3 U1 S5 62.87(15) 3_666 .
S1 U1 S5 63.1(2) 3_666 .
S1 U1 S5 62.4(2) . .
S5 U1 S5 98.00(8) 3_666 .
S2 U1 S5 89.00(8) 3_666 .
S3 U1 S5 63.21(13) . .
O41 U1 S4 81.17(12) . .
O21 U1 S4 166.32(13) . .
O1 U1 S4 95.43(12) . .
S2 U1 S4 21.04(10) . .
S3 U1 S4 98.53(16) 3_666 .
S1 U1 S4 98.0(2) 3_666 .
S1 U1 S4 36.8(2) . .
S5 U1 S4 98.69(10) 3_666 .
S2 U1 S4 102.73(9) 3_666 .
S3 U1 S4 38.31(16) . .
S5 U1 S4 39.48(11) . .
O81 U2 O61 87.64(15) . .
O81 U2 O101 86.73(15) . .
O61 U2 O101 86.35(16) . .
O81 U2 S6 91.07(14) . 3_675
O61 U2 S6 98.44(14) . 3_675
O101 U2 S6 174.65(15) . 3_675
O81 U2 S7 93.36(12) . .
O61 U2 S7 178.98(12) . .
O101 U2 S7 93.88(13) . .
S6 U2 S7 81.38(10) 3_675 .
O81 U2 S6 135.23(14) . .
O61 U2 S6 135.63(14) . .
O101 U2 S6 85.64(13) . .
S6 U2 S6 92.52(11) 3_675 .
S7 U2 S6 43.44(11) . .
O81 U2 S9 157.42(15) . .
O61 U2 S9 112.57(15) . .
O101 U2 S9 84.74(13) . .
S6 U2 S9 95.54(11) 3_675 .
S7 U2 S9 66.48(12) . .
S6 U2 S9 23.16(12) . .
O81 U2 S7 130.58(12) . 3_675
O61 U2 S7 83.04(12) . 3_675
O101 U2 S7 140.39(12) . 3_675
S6 U2 S7 43.34(11) 3_675 3_675
S7 U2 S7 96.16(7) . 3_675
S6 U2 S7 76.02(10) . 3_675
S9 U2 S7 64.81(10) . 3_675
O81 U2 S8 93.38(15) . 3_675
O61 U2 S8 81.55(16) . 3_675
O101 U2 S8 167.89(17) . 3_675
S6 U2 S8 17.16(12) 3_675 3_675
S7 U2 S8 98.21(13) . 3_675
S6 U2 S8 102.58(14) . 3_675
S9 U2 S8 99.29(13) . 3_675
S7 U2 S8 37.28(12) 3_675 3_675
O81 U2 S9 79.29(12) . 3_675
O61 U2 S9 115.92(14) . 3_675
O101 U2 S9 152.82(15) . 3_675
S6 U2 S9 21.88(12) 3_675 3_675
S7 U2 S9 64.14(10) . 3_675
S6 U2 S9 88.05(10) . 3_675
S9 U2 S9 99.39(10) . 3_675
S7 U2 S9 62.24(9) 3_675 3_675
S8 U2 S9 38.09(14) 3_675 3_675
O81 U2 K2 50.93(11) . .
O61 U2 K2 52.49(11) . .
O101 U2 K2 54.39(11) . .
S6 U2 K2 127.14(8) 3_675 .
S7 U2 K2 128.38(6) . .
S6 U2 K2 140.00(8) . .
S9 U2 K2 134.32(8) . .
S7 U2 K2 134.85(5) 3_675 .
S8 U2 K2 117.10(11) 3_675 .
S9 U2 K2 126.25(6) 3_675 .
O81 U2 U2 122.83(11) . 3_675
O61 U2 U2 129.45(11) . 3_675
O101 U2 U2 129.84(11) . 3_675
S6 U2 U2 48.12(8) 3_675 3_675
S7 U2 U2 49.75(5) . 3_675
S6 U2 U2 44.40(8) . 3_675
S9 U2 U2 51.87(8) . 3_675
S7 U2 U2 46.41(5) 3_675 3_675
S8 U2 U2 59.54(11) 3_675 3_675
S9 U2 U2 47.53(6) 3_675 3_675
K2 U2 U2 173.59(2) . 3_675
O23 K1 O4 112.56(14) . .
O23 K1 O42 115.07(13) . .
O4 K1 O42 132.10(13) . .
O23 K1 O41 106.69(13) . .
O4 K1 O41 114.91(12) . .
O42 K1 O41 54.71(11) . .
O23 K1 O1 109.67(13) . .
O4 K1 O1 54.82(11) . .
O42 K1 O1 111.13(12) . .
O41 K1 O1 64.10(11) . .
O23 K1 O21 54.40(12) . .
O4 K1 O21 104.15(12) . .
O42 K1 O21 107.03(12) . .
O41 K1 O21 62.07(11) . .
O1 K1 O21 63.29(11) . .
O23 K1 Si1 117.00(10) . .
O4 K1 Si1 27.79(8) . .
O42 K1 Si1 122.60(10) . .
O41 K1 Si1 88.18(9) . .
O1 K1 Si1 27.35(8) . .
O21 K1 Si1 85.22(9) . .
O23 K1 Si3 113.47(10) . .
O4 K1 Si3 127.90(10) . .
O42 K1 Si3 27.61(8) . .
O41 K1 Si3 27.10(8) . .
O1 K1 Si3 87.36(9) . .
O21 K1 Si3 84.07(9) . .
Si1 K1 Si3 106.47(5) . .
O23 K1 Si2 27.16(9) . .
O4 K1 Si2 109.93(10) . .
O42 K1 Si2 114.52(10) . .
O41 K1 Si2 84.61(9) . .
O1 K1 Si2 86.02(9) . .
O21 K1 Si2 27.26(8) . .
Si1 K1 Si2 101.44(5) . .
Si3 K1 Si2 100.21(5) . .
O23 K1 U1 91.59(9) . .
O4 K1 U1 91.59(9) . .
O42 K1 U1 91.89(8) . .
O41 K1 U1 37.18(8) . .
O1 K1 U1 37.26(7) . .
O21 K1 U1 37.20(8) . .
Si1 K1 U1 64.57(3) . .
Si3 K1 U1 64.27(3) . .
Si2 K1 U1 64.45(4) . .
O102 K2 O64 123.25(16) . .
O102 K2 O83 116.96(14) . .
O64 K2 O83 119.48(16) . .
O102 K2 O81 109.72(14) . .
O64 K2 O81 106.22(14) . .
O83 K2 O81 55.36(12) . .
O102 K2 O61 106.29(14) . .
O64 K2 O61 54.53(13) . .
O83 K2 O61 113.96(13) . .
O81 K2 O61 64.55(12) . .
O102 K2 O101 54.20(13) . .
O64 K2 O101 111.76(14) . .
O83 K2 O101 107.07(13) . .
O81 K2 O101 63.22(12) . .
O61 K2 O101 62.41(12) . .
O102 K2 Si5 117.90(11) . .
O64 K2 Si5 114.35(12) . .
O83 K2 Si5 28.04(9) . .
O81 K2 Si5 27.39(9) . .
O61 K2 Si5 88.32(9) . .
O101 K2 Si5 85.51(9) . .
O102 K2 Si4 116.29(11) . .
O64 K2 Si4 27.53(10) . .
O83 K2 Si4 121.82(10) . .
O81 K2 Si4 85.93(9) . .
O61 K2 Si4 27.08(9) . .
O101 K2 Si4 86.19(10) . .
Si5 K2 Si4 103.64(5) . .
O102 K2 Si6 26.93(10) . .
O64 K2 Si6 120.78(12) . .
O83 K2 Si6 115.17(11) . .
O81 K2 Si6 86.68(9) . .
O61 K2 Si6 84.06(10) . .
O101 K2 Si6 27.28(9) . .
Si5 K2 Si6 103.02(6) . .
Si4 K2 Si6 102.03(6) . .
O102 K2 U2 91.76(11) . .
O64 K2 U2 91.42(10) . .
O83 K2 U2 92.42(9) . .
O81 K2 U2 37.17(8) . .
O61 K2 U2 37.34(8) . .
O101 K2 U2 37.58(9) . .
Si5 K2 U2 64.55(4) . .
Si4 K2 U2 64.30(4) . .
Si6 K2 U2 64.83(4) . .
O1 Si1 O2 113.8(2) . .
O1 Si1 O3 115.3(2) . .
O2 Si1 O3 106.6(2) . .
O1 Si1 O4 103.8(2) . .
O2 Si1 O4 111.1(2) . .
O3 Si1 O4 106.0(2) . .
O1 Si1 K1 55.03(14) . .
O2 Si1 K1 120.57(16) . .
O3 Si1 K1 131.79(16) . .
O4 Si1 K1 49.57(14) . .
O21 Si2 O24 114.6(2) . .
O21 Si2 O22 113.9(2) . .
O24 Si2 O22 106.3(2) . .
O21 Si2 O23 103.4(2) . .
O24 Si2 O23 105.9(2) . .
O22 Si2 O23 112.6(3) . .
O21 Si2 K1 55.84(15) . .
O24 Si2 K1 125.19(17) . .
O22 Si2 K1 127.43(18) . .
O23 Si2 K1 47.58(15) . .
O41 Si3 O44 115.7(2) . .
O41 Si3 O43 113.8(2) . .
O44 Si3 O43 106.8(2) . .
O41 Si3 O42 103.9(2) . .
O44 Si3 O42 104.8(2) . .
O43 Si3 O42 111.5(2) . .
O41 Si3 K1 54.31(15) . .
O44 Si3 K1 123.82(18) . .
O43 Si3 K1 128.33(17) . .
O42 Si3 K1 49.55(14) . .
O61 Si4 O63 114.9(3) . .
O61 Si4 O62 113.6(3) . .
O63 Si4 O62 106.4(3) . .
O61 Si4 O64 102.7(2) . .
O63 Si4 O64 107.1(3) . .
O62 Si4 O64 112.1(3) . .
O61 Si4 K2 54.55(15) . .
O63 Si4 K2 128.1(2) . .
O62 Si4 K2 124.7(2) . .
O64 Si4 K2 48.37(17) . .
O81 Si5 O82 114.8(2) . .
O81 Si5 O84 114.2(2) . .
O82 Si5 O84 106.6(2) . .
O81 Si5 O83 103.1(2) . .
O82 Si5 O83 111.3(2) . .
O84 Si5 O83 106.7(2) . .
O81 Si5 K2 53.48(15) . .
O82 Si5 K2 125.38(19) . .
O84 Si5 K2 127.31(18) . .
O83 Si5 K2 49.78(14) . .
O101 Si6 O104 114.9(3) . .
O101 Si6 O103 114.0(3) . .
O104 Si6 O103 106.0(3) . .
O101 Si6 O102 103.9(2) . .
O104 Si6 O102 105.5(3) . .
O103 Si6 O102 112.3(3) . .
O101 Si6 K2 56.47(16) . .
O104 Si6 K2 122.5(2) . .
O103 Si6 K2 130.2(2) . .
O102 Si6 K2 47.47(15) . .
Si1 O1 U1 171.0(2) . .
Si1 O1 K1 97.61(17) . .
U1 O1 K1 90.50(13) . .
C1 O2 Si1 133.7(4) . .
C5 O3 Si1 132.6(4) . .
C9 O4 Si1 130.5(4) . .
C9 O4 K1 126.7(3) . .
Si1 O4 K1 102.64(17) . .
Si2 O21 U1 173.9(2) . .
Si2 O21 K1 96.90(18) . .
U1 O21 K1 89.16(13) . .
C21 O22 Si2 136.1(4) . .
C25 O23 Si2 131.0(4) . .
C25 O23 K1 122.2(4) . .
Si2 O23 K1 105.26(19) . .
C29 O24 Si2 135.7(4) . .
Si3 O41 U1 170.5(2) . .
Si3 O41 K1 98.59(17) . .
U1 O41 K1 90.81(13) . .
C41 O42 Si3 129.7(4) . .
C41 O42 K1 126.6(3) . .
Si3 O42 K1 102.84(18) . .
C45 O43 Si3 131.7(4) . .
C49 O44 Si3 137.8(4) . .
Si4 O61 U2 169.0(3) . .
Si4 O61 K2 98.36(19) . .
U2 O61 K2 90.17(14) . .
C61 O62 Si4 134.0(5) . .
C65 O63 Si4 135.5(6) . .
C69 O64 Si4 131.6(5) . .
C69 O64 K2 123.9(5) . .
Si4 O64 K2 104.1(2) . .
Si5 O81 U2 168.8(3) . .
Si5 O81 K2 99.13(18) . .
U2 O81 K2 91.90(14) . .
C81 O82 Si5 134.4(5) . .
C85 O83 Si5 130.7(4) . .
C85 O83 K2 125.5(4) . .
Si5 O83 K2 102.19(18) . .
C89 O84 Si5 135.1(6) . .
Si6 O101 U2 174.8(3) . .
Si6 O101 K2 96.25(19) . .
U2 O101 K2 88.03(13) . .
C101 O102 Si6 131.0(4) . .
C101 O102 K2 121.8(4) . .
Si6 O102 K2 105.6(2) . .
C105 O103 Si6 134.6(5) . .
C109 O104 Si6 133.8(6) . .
O2 C1 C4 105.9(5) . .
O2 C1 C2 111.5(5) . .
C4 C1 C2 110.7(6) . .
O2 C1 C3 107.4(5) . .
C4 C1 C3 110.1(6) . .
C2 C1 C3 111.0(6) . .
O3 C5 C8 106.8(7) . .
O3 C5 C6 111.5(6) . .
C8 C5 C6 110.9(10) . .
O3 C5 C7 106.0(6) . .
C8 C5 C7 115.7(10) . .
C6 C5 C7 105.9(8) . .
O4 C9 C11 108.8(5) . .
O4 C9 C12 105.7(5) . .
C11 C9 C12 110.8(6) . .
O4 C9 C10 111.1(5) . .
C11 C9 C10 111.1(6) . .
C12 C9 C10 109.3(6) . .
O22 C21 C24 106.6(7) . .
O22 C21 C23 111.6(6) . .
C24 C21 C23 115.9(10) . .
O22 C21 C22 106.3(7) . .
C24 C21 C22 109.9(10) . .
C23 C21 C22 106.1(8) . .
O23 C25 C28 109.2(5) . .
O23 C25 C27 111.5(6) . .
C28 C25 C27 112.0(7) . .
O23 C25 C26 105.0(5) . .
C28 C25 C26 109.5(6) . .
C27 C25 C26 109.4(7) . .
O24 C29 C32 109.6(6) . .
O24 C29 C31 105.3(5) . .
C32 C29 C31 111.1(8) . .
O24 C29 C30 109.7(7) . .
C32 C29 C30 111.2(8) . .
C31 C29 C30 109.8(6) . .
O42 C41 C42 108.5(5) . .
O42 C41 C44 110.8(5) . .
C42 C41 C44 111.3(6) . .
O42 C41 C43 105.6(5) . .
C42 C41 C43 110.6(6) . .
C44 C41 C43 109.9(6) . .
O43 C45 C46 110.5(5) . .
O43 C45 C47 104.8(5) . .
C46 C45 C47 110.5(6) . .
O43 C45 C48 108.4(5) . .
C46 C45 C48 111.6(6) . .
C47 C45 C48 110.7(6) . .
O44 C49 C50 107.4(7) . .
O44 C49 C51 113.9(6) . .
C50 C49 C51 113.0(8) . .
O44 C49 C52 103.9(7) . .
C50 C49 C52 111.6(11) . .
C51 C49 C52 106.8(8) . .
O62 C61 C63 110.5(8) . .
O62 C61 C64 104.1(8) . .
C63 C61 C64 110.3(10) . .
O62 C61 C62 110.1(7) . .
C63 C61 C62 109.5(10) . .
C64 C61 C62 112.3(10) . .
O63 C65 C67 114.2(10) . .
O63 C65 C66 105.3(8) . .
C67 C65 C66 113.5(11) . .
O63 C65 C68 104.8(8) . .
C67 C65 C68 106.5(10) . .
C66 C65 C68 112.3(12) . .
O64 C69 C71 110.0(8) . .
O64 C69 C70 109.3(8) . .
C71 C69 C70 111.0(8) . .
O64 C69 C72 104.7(6) . .
C71 C69 C72 110.1(9) . .
C70 C69 C72 111.6(10) . .
O82 C81 C82 112.1(6) . .
O82 C81 C84 106.8(6) . .
C82 C81 C84 110.8(8) . .
O82 C81 C83 105.6(7) . .
C82 C81 C83 111.4(8) . .
C84 C81 C83 109.9(7) . .
O83 C85 C87 111.6(5) . .
O83 C85 C86 105.4(6) . .
C87 C85 C86 111.4(6) . .
O83 C85 C88 106.9(5) . .
C87 C85 C88 110.6(7) . .
C86 C85 C88 110.8(6) . .
C92 C89 O84 110.0(9) . .
C92 C89 C90 119.6(13) . .
O84 C89 C90 106.8(8) . .
C92 C89 C91 108.3(11) . .
O84 C89 C91 112.9(9) . .
C90 C89 C91 99.0(12) . .
O102 C101 C104 108.2(6) . .
O102 C101 C102 105.5(6) . .
C104 C101 C102 108.6(8) . .
O102 C101 C103 111.1(7) . .
C104 C101 C103 111.4(8) . .
C102 C101 C103 111.9(9) . .
O103 C105 C107 105.6(7) . .
O103 C105 C106 110.9(6) . .
C107 C105 C106 113.8(10) . .
O103 C105 C108 106.4(8) . .
C107 C105 C108 109.3(8) . .
C106 C105 C108 110.5(8) . .
O104 C109 C111 110.2(8) . .
O104 C109 C112 104.0(8) . .
C111 C109 C112 116.8(13) . .
O104 C109 C110 108.9(10) . .
C111 C109 C110 108.3(12) . .
C112 C109 C110 108.4(10) . .
S2 S1 U1 68.7(3) . 3_666
S2 S1 U1 63.3(3) . .
U1 S1 U1 85.4(3) 3_666 .
S1 S2 U1 70.5(3) . .
S1 S2 U1 66.5(3) . 3_666
U1 S2 U1 87.32(8) . 3_666
S4 S3 U1 94.8(2) . 3_666
S4 S3 U1 74.0(3) . .
U1 S3 U1 84.36(19) 3_666 .
S3 S4 S5 101.8(3) . .
S3 S4 U1 67.7(2) . .
S5 S4 U1 69.10(14) . .
S4 S5 U1 91.19(15) . 3_666
S4 S5 U1 71.42(14) . .
U1 S5 U1 82.00(8) 3_666 .
U2 S6 U2 87.48(10) 3_675 .
S8 S7 U2 93.6(2) . .
S8 S7 U2 74.29(18) . 3_675
U2 S7 U2 83.83(7) . 3_675
S7 S8 S9 105.1(3) . .
S7 S8 U2 68.43(17) . 3_675
S9 S8 U2 71.2(2) . 3_675
S8 S9 U2 89.8(2) . .
S8 S9 U2 70.68(18) . 3_675
U2 S9 U2 80.61(10) . 3_675
C122 C121 C122 120(2) 2_556 .
C123 C122 C121 121.2(16) . .
C122 C123 C124 119.6(15) . .
C125 C124 C123 120.6(10) . 2_556
C125 C124 C123 120.6(10) . .
C123 C124 C123 119(2) 2_556 .
C132 C131 C132 117.7(14) . 2
C131 C132 C133 121.8(10) . .
C134 C133 C132 120.2(10) . .
C133 C134 C133 118.3(12) . 2
C133 C134 C135 120.9(6) . .
C133 C134 C135 120.9(6) 2 .

loop_
_geom_bond_atom_site_label_1
_geom_bond_atom_site_label_2
_geom_bond_distance
_geom_bond_site_symmetry_2
U1 O41 2.187(4) .
U1 O21 2.188(4) .
U1 O1 2.191(4) .
U1 S2 2.723(3) .
U1 S3 2.835(8) 3_666
U1 S1 2.863(11) 3_666
U1 S1 2.873(11) .
U1 S5 2.900(3) 3_666
U1 S2 2.910(3) 3_666
U1 S3 2.958(8) .
U1 S5 3.030(3) .
U1 S4 3.074(4) .
U2 O81 2.178(4) .
U2 O61 2.186(4) .
U2 O101 2.199(4) .
U2 S6 2.717(4) 3_675
U2 S7 2.826(3) .
U2 S6 2.891(4) .
U2 S9 2.900(3) .
U2 S7 2.978(3) 3_675
U2 S8 3.082(5) 3_675
U2 S9 3.093(4) 3_675
U2 K2 3.6034(13) .
U2 U2 3.8791(6) 3_675
K1 O23 2.676(4) .
K1 O4 2.700(4) .
K1 O42 2.711(4) .
K1 O41 2.853(4) .
K1 O1 2.861(4) .
K1 O21 2.915(4) .
K1 Si1 3.461(2) .
K1 Si3 3.473(2) .
K1 Si2 3.497(2) .
K2 O102 2.675(4) .
K2 O64 2.675(5) .
K2 O83 2.687(4) .
K2 O81 2.799(4) .
K2 O61 2.858(4) .
K2 O101 2.931(4) .
K2 Si5 3.439(2) .
K2 Si4 3.472(2) .
K2 Si6 3.496(2) .
Si1 O1 1.604(4) .
Si1 O2 1.625(4) .
Si1 O3 1.625(4) .
Si1 O4 1.653(4) .
Si2 O21 1.613(4) .
Si2 O24 1.621(4) .
Si2 O22 1.626(5) .
Si2 O23 1.655(4) .
Si3 O41 1.600(4) .
Si3 O44 1.619(4) .
Si3 O43 1.625(4) .
Si3 O42 1.651(4) .
Si4 O61 1.597(4) .
Si4 O63 1.615(5) .
Si4 O62 1.622(5) .
Si4 O64 1.654(5) .
Si5 O81 1.603(4) .
Si5 O82 1.619(4) .
Si5 O84 1.621(5) .
Si5 O83 1.654(4) .
Si6 O101 1.612(5) .
Si6 O104 1.617(5) .
Si6 O103 1.622(5) .
Si6 O102 1.644(5) .
O2 C1 1.451(7) .
O3 C5 1.444(8) .
O4 C9 1.457(7) .
O22 C21 1.444(8) .
O23 C25 1.454(7) .
O24 C29 1.440(8) .
O42 C41 1.458(6) .
O43 C45 1.452(7) .
O44 C49 1.430(8) .
O62 C61 1.441(10) .
O63 C65 1.436(9) .
O64 C69 1.453(8) .
O82 C81 1.450(8) .
O83 C85 1.454(7) .
O84 C89 1.438(9) .
O102 C101 1.457(8) .
O103 C105 1.449(9) .
O104 C109 1.451(10) .
C1 C4 1.520(9) .
C1 C2 1.521(10) .
C1 C3 1.526(10) .
C5 C8 1.452(12) .
C5 C6 1.519(12) .
C5 C7 1.546(12) .
C9 C11 1.512(10) .
C9 C12 1.519(9) .
C9 C10 1.525(9) .
C21 C24 1.457(12) .
C21 C23 1.499(10) .
C21 C22 1.531(13) .
C25 C28 1.522(10) .
C25 C27 1.523(10) .
C25 C26 1.531(10) .
C29 C32 1.517(12) .
C29 C31 1.518(9) .
C29 C30 1.529(12) .
C41 C42 1.514(9) .
C41 C44 1.528(9) .
C41 C43 1.529(9) .
C45 C46 1.510(9) .
C45 C47 1.516(9) .
C45 C48 1.516(9) .
C49 C50 1.452(11) .
C49 C51 1.490(11) .
C49 C52 1.541(13) .
C61 C63 1.476(14) .
C61 C64 1.499(12) .
C61 C62 1.503(12) .
C65 C67 1.463(17) .
C65 C66 1.476(14) .
C65 C68 1.538(16) .
C69 C71 1.492(13) .
C69 C70 1.510(16) .
C69 C72 1.533(12) .
C81 C82 1.488(12) .
C81 C84 1.513(9) .
C81 C83 1.528(11) .
C85 C87 1.517(9) .
C85 C86 1.518(11) .
C85 C88 1.525(10) .
C89 C92 1.409(14) .
C89 C90 1.495(14) .
C89 C91 1.531(17) .
C101 C104 1.508(11) .
C101 C102 1.511(12) .
C101 C103 1.512(12) .
C105 C107 1.509(11) .
C105 C106 1.511(12) .
C105 C108 1.523(14) .
C109 C111 1.465(16) .
C109 C112 1.518(15) .
C109 C110 1.541(18) .
S1 S2 2.198(12) .
S1 U1 2.863(10) 3_666
S2 U1 2.910(3) 3_666
S3 S4 1.982(9) .
S3 U1 2.835(8) 3_666
S4 S5 2.062(6) .
S5 U1 2.900(3) 3_666
S6 U2 2.717(4) 3_675
S7 S8 1.939(6) .
S7 U2 2.978(3) 3_675
S8 S9 2.015(8) .
S8 U2 3.082(5) 3_675
S9 U2 3.093(4) 3_675
C121 C122 1.369(18) 2_556
C121 C122 1.369(18) .
C122 C123 1.356(18) .
C123 C124 1.404(15) .
C124 C125 1.36(3) .
C124 C123 1.404(15) 2_556
C131 C132 1.365(12) .
C131 C132 1.366(12) 2
C132 C133 1.380(13) .
C133 C134 1.379(11) .
C134 C133 1.379(11) 2
C134 C135 1.512(16) .

loop_
_geom_torsion_atom_site_label_1
_geom_torsion_atom_site_label_2
_geom_torsion_atom_site_label_3
_geom_torsion_atom_site_label_4
_geom_torsion
_geom_torsion_site_symmetry_1
_geom_torsion_site_symmetry_4
O41 U1 K1 O23 116.03(17) . .
O21 U1 K1 O23 -1.04(16) . .
O1 U1 K1 O23 -121.31(17) . .
S2 U1 K1 O23 -172.75(14) . .
S3 U1 K1 O23 -64.1(2) 3_666 .
S1 U1 K1 O23 -62.4(3) 3_666 .
S1 U1 K1 O23 123.5(3) . .
S5 U1 K1 O23 27.71(15) 3_666 .
S2 U1 K1 O23 0.43(16) 3_666 .
S3 U1 K1 O23 121.5(2) . .
S5 U1 K1 O23 -148.08(14) . .
S4 U1 K1 O23 165.44(12) . .
O41 U1 K1 O4 -131.34(17) . .
O21 U1 K1 O4 111.59(16) . .
O1 U1 K1 O4 -8.69(16) . .
S2 U1 K1 O4 -60.12(15) . .
S3 U1 K1 O4 48.5(2) 3_666 .
S1 U1 K1 O4 50.2(3) 3_666 .
S1 U1 K1 O4 -123.9(3) . .
S5 U1 K1 O4 140.34(15) 3_666 .
S2 U1 K1 O4 113.06(15) 3_666 .
S3 U1 K1 O4 -125.9(2) . .
S5 U1 K1 O4 -35.45(15) . .
S4 U1 K1 O4 -81.93(13) . .
O41 U1 K1 O42 0.88(16) . .
O21 U1 K1 O42 -116.18(16) . .
O1 U1 K1 O42 123.54(16) . .
S2 U1 K1 O42 72.10(15) . .
S3 U1 K1 O42 -179.29(19) 3_666 .
S1 U1 K1 O42 -177.6(3) 3_666 .
S1 U1 K1 O42 8.3(3) . .
S5 U1 K1 O42 -87.44(15) 3_666 .
S2 U1 K1 O42 -114.72(15) 3_666 .
S3 U1 K1 O42 6.4(2) . .
S5 U1 K1 O42 96.77(14) . .
S4 U1 K1 O42 50.30(12) . .
O21 U1 K1 O41 -117.06(19) . .
O1 U1 K1 O41 122.66(19) . .
S2 U1 K1 O41 71.22(18) . .
S3 U1 K1 O41 179.8(2) 3_666 .
S1 U1 K1 O41 -178.5(3) 3_666 .
S1 U1 K1 O41 7.4(4) . .
S5 U1 K1 O41 -88.31(18) 3_666 .
S2 U1 K1 O41 -115.60(18) 3_666 .
S3 U1 K1 O41 5.5(2) . .
S5 U1 K1 O41 95.90(17) . .
S4 U1 K1 O41 49.42(16) . .
O41 U1 K1 O1 -122.66(19) . .
O21 U1 K1 O1 120.28(19) . .
S2 U1 K1 O1 -51.43(18) . .
S3 U1 K1 O1 57.2(2) 3_666 .
S1 U1 K1 O1 58.9(3) 3_666 .
S1 U1 K1 O1 -115.2(4) . .
S5 U1 K1 O1 149.03(18) 3_666 .
S2 U1 K1 O1 121.74(18) 3_666 .
S3 U1 K1 O1 -117.2(2) . .
S5 U1 K1 O1 -26.76(17) . .
S4 U1 K1 O1 -73.24(16) . .
O41 U1 K1 O21 117.06(19) . .
O1 U1 K1 O21 -120.28(19) . .
S2 U1 K1 O21 -171.71(17) . .
S3 U1 K1 O21 -63.1(2) 3_666 .
S1 U1 K1 O21 -61.4(3) 3_666 .
S1 U1 K1 O21 124.5(4) . .
S5 U1 K1 O21 28.75(18) 3_666 .
S2 U1 K1 O21 1.46(18) 3_666 .
S3 U1 K1 O21 122.5(2) . .
S5 U1 K1 O21 -147.04(17) . .
S4 U1 K1 O21 166.48(15) . .
O41 U1 K1 Si1 -124.66(14) . .
O21 U1 K1 Si1 118.28(14) . .
O1 U1 K1 Si1 -2.00(14) . .
S2 U1 K1 Si1 -53.43(12) . .
S3 U1 K1 Si1 55.18(18) 3_666 .
S1 U1 K1 Si1 56.9(3) 3_666 .
S1 U1 K1 Si1 -117.2(3) . .
S5 U1 K1 Si1 147.03(12) 3_666 .
S2 U1 K1 Si1 119.74(13) 3_666 .
S3 U1 K1 Si1 -119.17(19) . .
S5 U1 K1 Si1 -28.76(11) . .
S4 U1 K1 Si1 -75.24(9) . .
O41 U1 K1 Si3 0.63(14) . .
O21 U1 K1 Si3 -116.43(13) . .
O1 U1 K1 Si3 123.29(14) . .
S2 U1 K1 Si3 71.85(12) . .
S3 U1 K1 Si3 -179.54(18) 3_666 .
S1 U1 K1 Si3 -177.8(3) 3_666 .
S1 U1 K1 Si3 8.1(3) . .
S5 U1 K1 Si3 -87.69(12) 3_666 .
S2 U1 K1 Si3 -114.97(13) 3_666 .
S3 U1 K1 Si3 6.12(19) . .
S5 U1 K1 Si3 96.52(11) . .
S4 U1 K1 Si3 50.05(9) . .
O41 U1 K1 Si2 117.26(14) . .
O21 U1 K1 Si2 0.20(13) . .
O1 U1 K1 Si2 -120.08(14) . .
S2 U1 K1 Si2 -171.51(12) . .
S3 U1 K1 Si2 -62.90(18) 3_666 .
S1 U1 K1 Si2 -61.2(3) 3_666 .
S1 U1 K1 Si2 124.7(3) . .
S5 U1 K1 Si2 28.95(12) 3_666 .
S2 U1 K1 Si2 1.66(13) 3_666 .
S3 U1 K1 Si2 122.75(19) . .
S5 U1 K1 Si2 -146.84(11) . .
S4 U1 K1 Si2 166.68(8) . .
O81 U2 K2 O102 -121.22(17) . .
O61 U2 K2 O102 115.00(17) . .
O101 U2 K2 O102 -1.82(17) . .
S6 U2 K2 O102 -175.45(16) 3_675 .
S7 U2 K2 O102 -64.35(13) . .
S6 U2 K2 O102 -4.15(18) . .
S9 U2 K2 O102 29.19(17) . .
S7 U2 K2 O102 126.80(13) 3_675 .
S8 U2 K2 O102 168.06(17) 3_675 .
S9 U2 K2 O102 -148.09(15) 3_675 .
U2 U2 K2 O102 -134.9(2) 3_675 .
O81 U2 K2 O64 115.45(19) . .
O61 U2 K2 O64 -8.33(18) . .
O101 U2 K2 O64 -125.15(19) . .
S6 U2 K2 O64 61.22(18) 3_675 .
S7 U2 K2 O64 172.32(14) . .
S6 U2 K2 O64 -127.48(19) . .
S9 U2 K2 O64 -94.14(18) . .
S7 U2 K2 O64 3.47(15) 3_675 .
S8 U2 K2 O64 44.73(18) 3_675 .
S9 U2 K2 O64 88.58(17) 3_675 .
U2 U2 K2 O64 101.7(2) 3_675 .
O81 U2 K2 O83 -4.14(17) . .
O61 U2 K2 O83 -127.92(17) . .
O101 U2 K2 O83 115.26(17) . .
S6 U2 K2 O83 -58.37(16) 3_675 .
S7 U2 K2 O83 52.73(13) . .
S6 U2 K2 O83 112.93(18) . .
S9 U2 K2 O83 146.27(16) . .
S7 U2 K2 O83 -116.12(12) 3_675 .
S8 U2 K2 O83 -74.86(17) 3_675 .
S9 U2 K2 O83 -31.01(15) 3_675 .
U2 U2 K2 O83 -17.9(3) 3_675 .
O61 U2 K2 O81 -123.8(2) . .
O101 U2 K2 O81 119.4(2) . .
S6 U2 K2 O81 -54.23(19) 3_675 .
S7 U2 K2 O81 56.87(16) . .
S6 U2 K2 O81 117.1(2) . .
S9 U2 K2 O81 150.41(19) . .
S7 U2 K2 O81 -111.98(16) 3_675 .
S8 U2 K2 O81 -70.72(19) 3_675 .
S9 U2 K2 O81 -26.87(18) 3_675 .
U2 U2 K2 O81 -13.7(3) 3_675 .
O81 U2 K2 O61 123.8(2) . .
O101 U2 K2 O61 -116.8(2) . .
S6 U2 K2 O61 69.56(19) 3_675 .
S7 U2 K2 O61 -179.35(16) . .
S6 U2 K2 O61 -119.1(2) . .
S9 U2 K2 O61 -85.8(2) . .
S7 U2 K2 O61 11.80(16) 3_675 .
S8 U2 K2 O61 53.06(19) 3_675 .
S9 U2 K2 O61 96.92(18) 3_675 .
U2 U2 K2 O61 110.1(3) 3_675 .
O81 U2 K2 O101 -119.4(2) . .
O61 U2 K2 O101 116.8(2) . .
S6 U2 K2 O101 -173.63(19) 3_675 .
S7 U2 K2 O101 -62.53(16) . .
S6 U2 K2 O101 -2.3(2) . .
S9 U2 K2 O101 31.0(2) . .
S7 U2 K2 O101 128.62(16) 3_675 .
S8 U2 K2 O101 169.9(2) 3_675 .
S9 U2 K2 O101 -146.27(18) 3_675 .
U2 U2 K2 O101 -133.1(3) 3_675 .
O81 U2 K2 Si5 -0.97(14) . .
O61 U2 K2 Si5 -124.75(15) . .
O101 U2 K2 Si5 118.43(15) . .
S6 U2 K2 Si5 -55.20(13) 3_675 .
S7 U2 K2 Si5 55.90(8) . .
S6 U2 K2 Si5 116.10(15) . .
S9 U2 K2 Si5 149.44(14) . .
S7 U2 K2 Si5 -112.95(9) 3_675 .
S8 U2 K2 Si5 -71.69(14) 3_675 .
S9 U2 K2 Si5 -27.83(12) 3_675 .
U2 U2 K2 Si5 -14.7(2) 3_675 .
O81 U2 K2 Si4 120.29(15) . .
O61 U2 K2 Si4 -3.50(14) . .
O101 U2 K2 Si4 -120.31(15) . .
S6 U2 K2 Si4 66.06(13) 3_675 .
S7 U2 K2 Si4 177.15(8) . .
S6 U2 K2 Si4 -122.64(15) . .
S9 U2 K2 Si4 -89.30(14) . .
S7 U2 K2 Si4 8.31(9) 3_675 .
S8 U2 K2 Si4 49.57(14) 3_675 .
S9 U2 K2 Si4 93.42(12) 3_675 .
U2 U2 K2 Si4 106.6(2) 3_675 .
O81 U2 K2 Si6 -120.91(15) . .
O61 U2 K2 Si6 115.30(15) . .
O101 U2 K2 Si6 -1.51(15) . .
S6 U2 K2 Si6 -175.14(13) 3_675 .
S7 U2 K2 Si6 -64.04(9) . .
S6 U2 K2 Si6 -3.84(16) . .
S9 U2 K2 Si6 29.50(14) . .
S7 U2 K2 Si6 127.11(9) 3_675 .
S8 U2 K2 Si6 168.37(14) 3_675 .
S9 U2 K2 Si6 -147.78(12) 3_675 .
U2 U2 K2 Si6 -134.6(2) 3_675 .
O23 K1 Si1 O1 80.6(2) . .
O4 K1 Si1 O1 168.2(3) . .
O42 K1 Si1 O1 -72.2(2) . .
O41 K1 Si1 O1 -27.2(2) . .
O21 K1 Si1 O1 34.9(2) . .
Si3 K1 Si1 O1 -47.44(19) . .
Si2 K1 Si1 O1 56.94(19) . .
U1 K1 Si1 O1 2.63(18) . .
O23 K1 Si1 O2 179.8(2) . .
O4 K1 Si1 O2 -92.6(3) . .
O42 K1 Si1 O2 26.9(2) . .
O41 K1 Si1 O2 72.0(2) . .
O1 K1 Si1 O2 99.2(3) . .
O21 K1 Si1 O2 134.1(2) . .
Si3 K1 Si1 O2 51.74(19) . .
Si2 K1 Si1 O2 156.12(19) . .
U1 K1 Si1 O2 101.81(19) . .
O23 K1 Si1 O3 -13.6(3) . .
O4 K1 Si1 O3 73.9(3) . .
O42 K1 Si1 O3 -166.5(2) . .
O41 K1 Si1 O3 -121.5(2) . .
O1 K1 Si1 O3 -94.3(3) . .
O21 K1 Si1 O3 -59.3(2) . .
Si3 K1 Si1 O3 -141.7(2) . .
Si2 K1 Si1 O3 -37.3(2) . .
U1 K1 Si1 O3 -91.6(2) . .
O23 K1 Si1 O4 -87.5(2) . .
O42 K1 Si1 O4 119.6(2) . .
O41 K1 Si1 O4 164.6(2) . .
O1 K1 Si1 O4 -168.2(3) . .
O21 K1 Si1 O4 -133.2(2) . .
Si3 K1 Si1 O4 144.4(2) . .
Si2 K1 Si1 O4 -111.2(2) . .
U1 K1 Si1 O4 -165.5(2) . .
O23 K1 Si2 O21 177.0(3) . .
O4 K1 Si2 O21 -82.2(2) . .
O42 K1 Si2 O21 79.5(2) . .
O41 K1 Si2 O21 32.4(2) . .
O1 K1 Si2 O21 -31.9(2) . .
Si1 K1 Si2 O21 -54.65(18) . .
Si3 K1 Si2 O21 54.64(18) . .
U1 K1 Si2 O21 -0.27(18) . .
O23 K1 Si2 O24 79.1(3) . .
O4 K1 Si2 O24 179.9(2) . .
O42 K1 Si2 O24 -18.4(3) . .
O41 K1 Si2 O24 -65.6(2) . .
O1 K1 Si2 O24 -129.9(2) . .
O21 K1 Si2 O24 -97.9(3) . .
Si1 K1 Si2 O24 -152.6(2) . .
Si3 K1 Si2 O24 -43.3(2) . .
U1 K1 Si2 O24 -98.2(2) . .
O23 K1 Si2 O22 -87.4(3) . .
O4 K1 Si2 O22 13.4(3) . .
O42 K1 Si2 O22 175.0(3) . .
O41 K1 Si2 O22 127.9(3) . .
O1 K1 Si2 O22 63.6(3) . .
O21 K1 Si2 O22 95.5(3) . .
Si1 K1 Si2 O22 40.9(3) . .
Si3 K1 Si2 O22 150.2(2) . .
U1 K1 Si2 O22 95.3(2) . .
O4 K1 Si2 O23 100.8(2) . .
O42 K1 Si2 O23 -97.5(2) . .
O41 K1 Si2 O23 -144.6(2) . .
O1 K1 Si2 O23 151.0(2) . .
O21 K1 Si2 O23 -177.0(3) . .
Si1 K1 Si2 O23 128.3(2) . .
Si3 K1 Si2 O23 -122.4(2) . .
U1 K1 Si2 O23 -177.3(2) . .
O23 K1 Si3 O41 -80.7(2) . .
O4 K1 Si3 O41 69.5(2) . .
O42 K1 Si3 O41 179.7(3) . .
O1 K1 Si3 O41 29.6(2) . .
O21 K1 Si3 O41 -33.8(2) . .
Si1 K1 Si3 O41 49.41(19) . .
Si2 K1 Si3 O41 -55.86(19) . .
U1 K1 Si3 O41 -0.83(18) . .
O23 K1 Si3 O44 -180.0(2) . .
O4 K1 Si3 O44 -29.7(2) . .
O42 K1 Si3 O44 80.4(3) . .
O41 K1 Si3 O44 -99.3(3) . .
O1 K1 Si3 O44 -69.7(2) . .
O21 K1 Si3 O44 -133.1(2) . .
Si1 K1 Si3 O44 -49.9(2) . .
Si2 K1 Si3 O44 -155.1(2) . .
U1 K1 Si3 O44 -100.1(2) . .
O23 K1 Si3 O43 13.0(2) . .
O4 K1 Si3 O43 163.2(2) . .
O42 K1 Si3 O43 -86.6(3) . .
O41 K1 Si3 O43 93.7(3) . .
O1 K1 Si3 O43 123.3(2) . .
O21 K1 Si3 O43 59.9(2) . .
Si1 K1 Si3 O43 143.1(2) . .
Si2 K1 Si3 O43 37.9(2) . .
U1 K1 Si3 O43 92.9(2) . .
O23 K1 Si3 O42 99.6(2) . .
O4 K1 Si3 O42 -110.2(2) . .
O41 K1 Si3 O42 -179.7(3) . .
O1 K1 Si3 O42 -150.1(2) . .
O21 K1 Si3 O42 146.5(2) . .
Si1 K1 Si3 O42 -130.3(2) . .
Si2 K1 Si3 O42 124.4(2) . .
U1 K1 Si3 O42 179.5(2) . .
O102 K2 Si4 O61 -73.8(2) . .
O64 K2 Si4 O61 174.2(3) . .
O83 K2 Si4 O61 80.6(2) . .
O81 K2 Si4 O61 36.2(2) . .
O101 K2 Si4 O61 -27.2(2) . .
Si5 K2 Si4 O61 57.3(2) . .
Si6 K2 Si4 O61 -49.5(2) . .
U2 K2 Si4 O61 4.66(19) . .
O102 K2 Si4 O63 -169.4(3) . .
O64 K2 Si4 O63 78.6(4) . .
O83 K2 Si4 O63 -15.0(3) . .
O81 K2 Si4 O63 -59.4(3) . .
O61 K2 Si4 O63 -95.6(3) . .
O101 K2 Si4 O63 -122.8(3) . .
Si5 K2 Si4 O63 -38.3(3) . .
Si6 K2 Si4 O63 -145.1(3) . .
U2 K2 Si4 O63 -90.9(3) . .
O102 K2 Si4 O62 22.2(3) . .
O64 K2 Si4 O62 -89.9(4) . .
O83 K2 Si4 O62 176.5(3) . .
O81 K2 Si4 O62 132.2(3) . .
O61 K2 Si4 O62 96.0(3) . .
O101 K2 Si4 O62 68.8(3) . .
Si5 K2 Si4 O62 153.2(2) . .
Si6 K2 Si4 O62 46.5(3) . .
U2 K2 Si4 O62 100.6(2) . .
O102 K2 Si4 O64 112.0(3) . .
O83 K2 Si4 O64 -93.6(3) . .
O81 K2 Si4 O64 -138.0(3) . .
O61 K2 Si4 O64 -174.2(3) . .
O101 K2 Si4 O64 158.7(3) . .
Si5 K2 Si4 O64 -116.9(3) . .
Si6 K2 Si4 O64 136.3(3) . .
U2 K2 Si4 O64 -169.5(3) . .
O102 K2 Si5 O81 78.9(2) . .
O64 K2 Si5 O81 -78.1(2) . .
O83 K2 Si5 O81 174.5(3) . .
O61 K2 Si5 O81 -28.6(2) . .
O101 K2 Si5 O81 33.8(2) . .
Si4 K2 Si5 O81 -51.2(2) . .
Si6 K2 Si5 O81 54.9(2) . .
U2 K2 Si5 O81 1.27(19) . .
O102 K2 Si5 O82 175.4(2) . .
O64 K2 Si5 O82 18.4(2) . .
O83 K2 Si5 O82 -89.0(3) . .
O81 K2 Si5 O82 96.5(3) . .
O61 K2 Si5 O82 67.9(2) . .
O101 K2 Si5 O82 130.3(2) . .
Si4 K2 Si5 O82 45.3(2) . .
Si6 K2 Si5 O82 151.4(2) . .
U2 K2 Si5 O82 97.8(2) . .
O102 K2 Si5 O84 -15.5(3) . .
O64 K2 Si5 O84 -172.5(2) . .
O83 K2 Si5 O84 80.1(3) . .
O81 K2 Si5 O84 -94.4(3) . .
O61 K2 Si5 O84 -123.1(2) . .
O101 K2 Si5 O84 -60.6(2) . .
Si4 K2 Si5 O84 -145.6(2) . .
Si6 K2 Si5 O84 -39.6(2) . .
U2 K2 Si5 O84 -93.2(2) . .
O102 K2 Si5 O83 -95.6(2) . .
O64 K2 Si5 O83 107.4(2) . .
O81 K2 Si5 O83 -174.5(3) . .
O61 K2 Si5 O83 156.8(2) . .
O101 K2 Si5 O83 -140.7(2) . .
Si4 K2 Si5 O83 134.3(2) . .
Si6 K2 Si5 O83 -119.6(2) . .
U2 K2 Si5 O83 -173.2(2) . .
O102 K2 Si6 O101 -178.7(3) . .
O64 K2 Si6 O101 77.7(2) . .
O83 K2 Si6 O101 -78.2(2) . .
O81 K2 Si6 O101 -29.3(2) . .
O61 K2 Si6 O101 35.5(2) . .
Si5 K2 Si6 O101 -51.4(2) . .
Si4 K2 Si6 O101 55.8(2) . .
U2 K2 Si6 O101 2.0(2) . .
O102 K2 Si6 O104 81.2(4) . .
O64 K2 Si6 O104 -22.5(3) . .
O83 K2 Si6 O104 -178.4(3) . .
O81 K2 Si6 O104 -129.4(3) . .
O61 K2 Si6 O104 -64.7(3) . .
O101 K2 Si6 O104 -100.1(4) . .
Si5 K2 Si6 O104 -151.6(3) . .
Si4 K2 Si6 O104 -44.3(3) . .
U2 K2 Si6 O104 -98.1(3) . .
O102 K2 Si6 O103 -84.2(4) . .
O64 K2 Si6 O103 172.1(3) . .
O83 K2 Si6 O103 16.2(3) . .
O81 K2 Si6 O103 65.2(3) . .
O61 K2 Si6 O103 129.9(3) . .
O101 K2 Si6 O103 94.4(4) . .
Si5 K2 Si6 O103 43.0(3) . .
Si4 K2 Si6 O103 150.3(3) . .
U2 K2 Si6 O103 96.4(3) . .
O64 K2 Si6 O102 -103.7(3) . .
O83 K2 Si6 O102 100.4(2) . .
O81 K2 Si6 O102 149.4(2) . .
O61 K2 Si6 O102 -145.9(2) . .
O101 K2 Si6 O102 178.7(3) . .
Si5 K2 Si6 O102 127.3(2) . .
Si4 K2 Si6 O102 -125.5(2) . .
U2 K2 Si6 O102 -179.3(2) . .
O2 Si1 O1 U1 94.2(16) . .
O3 Si1 O1 U1 -29.4(17) . .
O4 Si1 O1 U1 -144.8(16) . .
K1 Si1 O1 U1 -154.1(17) . .
O2 Si1 O1 K1 -111.7(2) . .
O3 Si1 O1 K1 124.7(2) . .
O4 Si1 O1 K1 9.2(2) . .
O41 U1 O1 Si1 -164.1(16) . .
O21 U1 O1 Si1 110.2(16) . .
S2 U1 O1 Si1 -62.6(16) . .
S3 U1 O1 Si1 15.6(16) 3_666 .
S1 U1 O1 Si1 15.4(17) 3_666 .
S1 U1 O1 Si1 -85.2(17) . .
S5 U1 O1 Si1 42.7(18) 3_666 .
S2 U1 O1 Si1 32.1(17) 3_666 .
S3 U1 O1 Si1 -84.6(17) . .
S5 U1 O1 Si1 -46.4(16) . .
S4 U1 O1 Si1 -83.2(16) . .
O41 U1 O1 K1 41.61(13) . .
O21 U1 O1 K1 -44.11(13) . .
S2 U1 O1 K1 143.06(11) . .
S3 U1 O1 K1 -138.67(16) 3_666 .
S1 U1 O1 K1 -138.9(2) 3_666 .
S1 U1 O1 K1 120.5(3) . .
S5 U1 O1 K1 -111.6(3) 3_666 .
S2 U1 O1 K1 -122.20(13) 3_666 .
S3 U1 O1 K1 121.1(2) . .
S5 U1 O1 K1 159.31(13) . .
S4 U1 O1 K1 122.51(11) . .
O23 K1 O1 Si1 -110.99(19) . .
O4 K1 O1 Si1 -6.71(16) . .
O42 K1 O1 Si1 120.66(18) . .
O41 K1 O1 Si1 149.5(2) . .
O21 K1 O1 Si1 -140.3(2) . .
Si3 K1 O1 Si1 135.00(17) . .
Si2 K1 O1 Si1 -124.57(17) . .
U1 K1 O1 Si1 -176.1(3) . .
O23 K1 O1 U1 65.08(16) . .
O4 K1 O1 U1 169.4(2) . .
O42 K1 O1 U1 -63.27(16) . .
O41 K1 O1 U1 -34.44(12) . .
O21 K1 O1 U1 35.76(12) . .
Si1 K1 O1 U1 176.1(3) . .
Si3 K1 O1 U1 -48.93(11) . .
Si2 K1 O1 U1 51.50(11) . .
O1 Si1 O2 C1 43.9(6) . .
O3 Si1 O2 C1 172.1(5) . .
O4 Si1 O2 C1 -72.9(6) . .
K1 Si1 O2 C1 -18.3(6) . .
O1 Si1 O3 C5 84.9(6) . .
O2 Si1 O3 C5 -42.4(6) . .
O4 Si1 O3 C5 -160.9(5) . .
K1 Si1 O3 C5 149.6(5) . .
O1 Si1 O4 C9 166.1(5) . .
O2 Si1 O4 C9 -71.2(6) . .
O3 Si1 O4 C9 44.2(6) . .
K1 Si1 O4 C9 176.0(6) . .
O1 Si1 O4 K1 -10.0(2) . .
O2 Si1 O4 K1 112.8(2) . .
O3 Si1 O4 K1 -131.8(2) . .
O23 K1 O4 C9 -70.8(5) . .
O42 K1 O4 C9 102.8(5) . .
O41 K1 O4 C9 166.8(4) . .
O1 K1 O4 C9 -169.6(5) . .
O21 K1 O4 C9 -127.8(5) . .
Si1 K1 O4 C9 -176.2(6) . .
Si3 K1 O4 C9 138.7(4) . .
Si2 K1 O4 C9 -99.9(5) . .
U1 K1 O4 C9 -163.2(5) . .
O23 K1 O4 Si1 105.4(2) . .
O42 K1 O4 Si1 -80.9(2) . .
O41 K1 O4 Si1 -17.0(2) . .
O1 K1 O4 Si1 6.62(16) . .
O21 K1 O4 Si1 48.5(2) . .
Si3 K1 O4 Si1 -45.0(2) . .
Si2 K1 O4 Si1 76.4(2) . .
U1 K1 O4 Si1 13.04(19) . .
O24 Si2 O21 U1 -67(2) . .
O22 Si2 O21 U1 56(2) . .
O23 Si2 O21 U1 179(100) . .
K1 Si2 O21 U1 176(3) . .
O24 Si2 O21 K1 117.1(2) . .
O22 Si2 O21 K1 -120.2(2) . .
O23 Si2 O21 K1 2.3(2) . .
O41 U1 O21 Si2 139(2) . .
O1 U1 O21 Si2 -133(2) . .
S2 U1 O21 Si2 -56(3) . .
S3 U1 O21 Si2 -41(2) 3_666 .
S1 U1 O21 Si2 -39(2) 3_666 .
S1 U1 O21 Si2 64(3) . .
S5 U1 O21 Si2 25(2) 3_666 .
S2 U1 O21 Si2 5(2) 3_666 .
S3 U1 O21 Si2 62(2) . .
S5 U1 O21 Si2 -70(3) . .
S4 U1 O21 Si2 124(2) . .
O41 U1 O21 K1 -44.74(13) . .
O1 U1 O21 K1 43.10(13) . .
S2 U1 O21 K1 120.2(9) . .
S3 U1 O21 K1 135.37(19) 3_666 .
S1 U1 O21 K1 137.6(3) 3_666 .
S1 U1 O21 K1 -119.9(3) . .
S5 U1 O21 K1 -159.14(12) 3_666 .
S2 U1 O21 K1 -179.00(12) 3_666 .
S3 U1 O21 K1 -121.3(3) . .
S5 U1 O21 K1 106.4(2) . .
S4 U1 O21 K1 -60.1(5) . .
O23 K1 O21 Si2 -1.67(16) . .
O4 K1 O21 Si2 106.16(19) . .
O42 K1 O21 Si2 -110.68(18) . .
O41 K1 O21 Si2 -142.9(2) . .
O1 K1 O21 Si2 143.8(2) . .
Si1 K1 O21 Si2 126.66(17) . .
Si3 K1 O21 Si2 -126.20(17) . .
U1 K1 O21 Si2 179.6(3) . .
O23 K1 O21 U1 178.73(19) . .
O4 K1 O21 U1 -73.45(15) . .
O42 K1 O21 U1 69.72(15) . .
O41 K1 O21 U1 37.52(12) . .
O1 K1 O21 U1 -35.82(12) . .
Si1 K1 O21 U1 -52.95(10) . .
Si3 K1 O21 U1 54.20(10) . .
Si2 K1 O21 U1 -179.6(3) . .
O21 Si2 O22 C21 45.2(8) . .
O24 Si2 O22 C21 172.4(7) . .
O23 Si2 O22 C21 -72.0(8) . .
K1 Si2 O22 C21 -19.0(8) . .
O21 Si2 O23 C25 163.3(5) . .
O24 Si2 O23 C25 42.4(6) . .
O22 Si2 O23 C25 -73.3(6) . .
K1 Si2 O23 C25 165.9(6) . .
O21 Si2 O23 K1 -2.5(2) . .
O24 Si2 O23 K1 -123.4(2) . .
O22 Si2 O23 K1 120.8(2) . .
O4 K1 O23 C25 102.6(4) . .
O42 K1 O23 C25 -72.2(4) . .
O41 K1 O23 C25 -130.5(4) . .
O1 K1 O23 C25 161.7(4) . .
O21 K1 O23 C25 -165.8(5) . .
Si1 K1 O23 C25 132.9(4) . .
Si3 K1 O23 C25 -102.5(4) . .
Si2 K1 O23 C25 -167.4(5) . .
U1 K1 O23 C25 -165.0(4) . .
O4 K1 O23 Si2 -89.9(2) . .
O42 K1 O23 Si2 95.3(2) . .
O41 K1 O23 Si2 37.0(2) . .
O1 K1 O23 Si2 -30.9(2) . .
O21 K1 O23 Si2 1.68(16) . .
Si1 K1 O23 Si2 -59.7(2) . .
Si3 K1 O23 Si2 65.0(2) . .
U1 K1 O23 Si2 2.45(19) . .
O21 Si2 O24 C29 100.3(7) . .
O22 Si2 O24 C29 -26.4(8) . .
O23 Si2 O24 C29 -146.3(7) . .
K1 Si2 O24 C29 164.7(6) . .
O44 Si3 O41 U1 -73.1(16) . .
O43 Si3 O41 U1 51.2(16) . .
O42 Si3 O41 U1 172.7(15) . .
K1 Si3 O41 U1 172.4(17) . .
O44 Si3 O41 K1 114.5(2) . .
O43 Si3 O41 K1 -121.2(2) . .
O42 Si3 O41 K1 0.2(2) . .
O21 U1 O41 Si3 -126.5(16) . .
O1 U1 O41 Si3 145.7(16) . .
S2 U1 O41 Si3 55.4(16) . .
S3 U1 O41 Si3 32(37) 3_666 .
S1 U1 O41 Si3 -21(7) 3_666 .
S1 U1 O41 Si3 12.8(16) . .
S5 U1 O41 Si3 -45.8(16) 3_666 .
S2 U1 O41 Si3 -49.4(16) 3_666 .
S3 U1 O41 Si3 11.3(16) . .
S5 U1 O41 Si3 67.2(16) . .
S4 U1 O41 Si3 49.9(16) . .
O21 U1 O41 K1 45.99(13) . .
O1 U1 O41 K1 -41.77(13) . .
S2 U1 O41 K1 -132.06(11) . .
S3 U1 O41 K1 -155(43) 3_666 .
S1 U1 O41 K1 151(6) 3_666 .
S1 U1 O41 K1 -174.7(3) . .
S5 U1 O41 K1 126.68(10) 3_666 .
S2 U1 O41 K1 123.15(12) 3_666 .
S3 U1 O41 K1 -176.17(17) . .
S5 U1 O41 K1 -120.26(10) . .
S4 U1 O41 K1 -137.63(12) . .
O23 K1 O41 Si3 109.08(19) . .
O4 K1 O41 Si3 -125.41(18) . .
O42 K1 O41 Si3 -0.17(16) . .
O1 K1 O41 Si3 -146.7(2) . .
O21 K1 O41 Si3 141.2(2) . .
Si1 K1 O41 Si3 -133.23(17) . .
Si2 K1 O41 Si3 125.09(18) . .
U1 K1 O41 Si3 178.8(3) . .
O23 K1 O41 U1 -69.67(15) . .
O4 K1 O41 U1 55.84(17) . .
O42 K1 O41 U1 -178.9(2) . .
O1 K1 O41 U1 34.51(12) . .
O21 K1 O41 U1 -37.55(12) . .
Si1 K1 O41 U1 48.01(11) . .
Si3 K1 O41 U1 -178.8(3) . .
Si2 K1 O41 U1 -53.66(11) . .
O41 Si3 O42 C41 169.5(5) . .
O44 Si3 O42 C41 47.7(5) . .
O43 Si3 O42 C41 -67.5(5) . .
K1 Si3 O42 C41 169.8(6) . .
O41 Si3 O42 K1 -0.2(2) . .
O44 Si3 O42 K1 -122.1(2) . .
O43 Si3 O42 K1 122.7(2) . .
O23 K1 O42 C41 96.6(4) . .
O4 K1 O42 C41 -76.9(4) . .
O41 K1 O42 C41 -170.1(5) . .
O1 K1 O42 C41 -138.0(4) . .
O21 K1 O42 C41 154.7(4) . .
Si1 K1 O42 C41 -110.0(4) . .
Si3 K1 O42 C41 -170.2(5) . .
Si2 K1 O42 C41 126.6(4) . .
U1 K1 O42 C41 -170.7(4) . .
O23 K1 O42 Si3 -93.1(2) . .
O4 K1 O42 Si3 93.4(2) . .
O41 K1 O42 Si3 0.17(16) . .
O1 K1 O42 Si3 32.3(2) . .
O21 K1 O42 Si3 -35.1(2) . .
Si1 K1 O42 Si3 60.2(2) . .
Si2 K1 O42 Si3 -63.1(2) . .
U1 K1 O42 Si3 -0.48(18) . .
O41 Si3 O43 C45 42.3(6) . .
O44 Si3 O43 C45 171.2(5) . .
O42 Si3 O43 C45 -74.7(5) . .
K1 Si3 O43 C45 -20.0(6) . .
O41 Si3 O44 C49 78.4(7) . .
O43 Si3 O44 C49 -49.4(7) . .
O42 Si3 O44 C49 -167.9(6) . .
K1 Si3 O44 C49 141.2(6) . .
O63 Si4 O61 U2 -20.3(15) . .
O62 Si4 O61 U2 102.5(14) . .
O64 Si4 O61 U2 -136.2(13) . .
K2 Si4 O61 U2 -140.7(15) . .
O63 Si4 O61 K2 120.3(2) . .
O62 Si4 O61 K2 -116.9(2) . .
O64 Si4 O61 K2 4.5(3) . .
O81 U2 O61 Si4 100.9(14) . .
O101 U2 O61 Si4 -172.2(14) . .
S6 U2 O61 Si4 10.2(14) 3_675 .
S7 U2 O61 Si4 -69(8) . .
S6 U2 O61 Si4 -92.2(14) . .
S9 U2 O61 Si4 -89.4(14) . .
S7 U2 O61 Si4 -30.4(14) 3_675 .
S8 U2 O61 Si4 7.2(14) 3_675 .
S9 U2 O61 Si4 24.0(14) 3_675 .
K2 U2 O61 Si4 141.2(14) . .
U2 U2 O61 Si4 -31.0(15) 3_675 .
O81 U2 O61 K2 -40.23(14) . .
O101 U2 O61 K2 46.64(14) . .
S6 U2 O61 K2 -130.96(12) 3_675 .
S7 U2 O61 K2 150(7) . .
S6 U2 O61 K2 126.61(14) . .
S9 U2 O61 K2 129.40(11) . .
S7 U2 O61 K2 -171.60(12) 3_675 .
S8 U2 O61 K2 -134.00(15) 3_675 .
S9 U2 O61 K2 -117.11(11) 3_675 .
U2 U2 O61 K2 -172.20(3) 3_675 .
O102 K2 O61 Si4 116.2(2) . .
O64 K2 O61 Si4 -3.3(2) . .
O83 K2 O61 Si4 -113.5(2) . .
O81 K2 O61 Si4 -139.3(2) . .
O101 K2 O61 Si4 149.0(2) . .
Si5 K2 O61 Si4 -125.14(19) . .
Si6 K2 O61 Si4 131.58(19) . .
U2 K2 O61 Si4 -173.1(3) . .
O102 K2 O61 U2 -70.70(16) . .
O64 K2 O61 U2 169.8(2) . .
O83 K2 O61 U2 59.59(18) . .
O81 K2 O61 U2 33.79(12) . .
O101 K2 O61 U2 -37.89(13) . .
Si5 K2 O61 U2 47.92(12) . .
Si4 K2 O61 U2 173.1(3) . .
Si6 K2 O61 U2 -55.35(11) . .
O61 Si4 O62 C61 32.3(8) . .
O63 Si4 O62 C61 159.7(7) . .
O64 Si4 O62 C61 -83.6(7) . .
K2 Si4 O62 C61 -29.8(8) . .
O61 Si4 O63 C65 97.2(8) . .
O62 Si4 O63 C65 -29.3(9) . .
O64 Si4 O63 C65 -149.4(8) . .
K2 Si4 O63 C65 160.6(7) . .
O61 Si4 O64 C69 168.0(7) . .
O63 Si4 O64 C69 46.6(8) . .
O62 Si4 O64 C69 -69.7(8) . .
K2 Si4 O64 C69 172.8(9) . .
O61 Si4 O64 K2 -4.9(3) . .
O63 Si4 O64 K2 -126.2(3) . .
O62 Si4 O64 K2 117.4(3) . .
O102 K2 O64 C69 102.9(6) . .
O83 K2 O64 C69 -70.5(6) . .
O81 K2 O64 C69 -129.5(6) . .
O61 K2 O64 C69 -170.3(7) . .
O101 K2 O64 C69 163.4(6) . .
Si5 K2 O64 C69 -101.5(6) . .
Si4 K2 O64 C69 -173.5(8) . .
Si6 K2 O64 C69 134.6(6) . .
U2 K2 O64 C69 -164.1(6) . .
O102 K2 O64 Si4 -83.6(3) . .
O83 K2 O64 Si4 103.0(3) . .
O81 K2 O64 Si4 44.1(3) . .
O61 K2 O64 Si4 3.26(19) . .
O101 K2 O64 Si4 -23.0(3) . .
Si5 K2 O64 Si4 72.0(3) . .
Si6 K2 O64 Si4 -51.8(3) . .
U2 K2 O64 Si4 9.5(2) . .
O82 Si5 O81 U2 73.0(14) . .
O84 Si5 O81 U2 -50.6(14) . .
O83 Si5 O81 U2 -165.9(13) . .
K2 Si5 O81 U2 -170.2(14) . .
O82 Si5 O81 K2 -116.9(2) . .
O84 Si5 O81 K2 119.6(2) . .
O83 Si5 O81 K2 4.3(2) . .
O61 U2 O81 Si5 -148.4(13) . .
O101 U2 O81 Si5 125.1(13) . .
S6 U2 O81 Si5 -50.0(13) 3_675 .
S7 U2 O81 Si5 31.4(13) . .
S6 U2 O81 Si5 44.7(14) . .
S9 U2 O81 Si5 57.2(15) . .
S7 U2 O81 Si5 -69.7(14) 3_675 .
S8 U2 O81 Si5 -67.0(13) 3_675 .
S9 U2 O81 Si5 -31.5(13) 3_675 .
K2 U2 O81 Si5 170.3(14) . .
U2 U2 O81 Si5 -11.5(14) 3_675 .
O61 U2 O81 K2 41.29(14) . .
O101 U2 O81 K2 -45.19(14) . .
S6 U2 O81 K2 139.69(13) 3_675 .
S7 U2 O81 K2 -138.89(10) . .
S6 U2 O81 K2 -125.65(15) . .
S9 U2 O81 K2 -113.1(3) . .
S7 U2 O81 K2 120.05(11) 3_675 .
S8 U2 O81 K2 122.68(15) 3_675 .
S9 U2 O81 K2 158.23(14) 3_675 .
U2 U2 O81 K2 178.19(3) 3_675 .
O102 K2 O81 Si5 -112.9(2) . .
O64 K2 O81 Si5 111.8(2) . .
O83 K2 O81 Si5 -3.13(17) . .
O61 K2 O81 Si5 148.0(2) . .
O101 K2 O81 Si5 -141.6(2) . .
Si4 K2 O81 Si5 130.64(18) . .
Si6 K2 O81 Si5 -127.04(18) . .
U2 K2 O81 Si5 -178.1(3) . .
O102 K2 O81 U2 65.24(17) . .
O64 K2 O81 U2 -70.07(17) . .
O83 K2 O81 U2 175.0(2) . .
O61 K2 O81 U2 -33.94(13) . .
O101 K2 O81 U2 36.52(13) . .
Si5 K2 O81 U2 178.1(3) . .
Si4 K2 O81 U2 -51.26(11) . .
Si6 K2 O81 U2 51.06(11) . .
O81 Si5 O82 C81 48.8(6) . .
O84 Si5 O82 C81 176.3(5) . .
O83 Si5 O82 C81 -67.8(6) . .
K2 Si5 O82 C81 -12.7(6) . .
O81 Si5 O83 C85 161.2(5) . .
O82 Si5 O83 C85 -75.3(6) . .
O84 Si5 O83 C85 40.6(6) . .
K2 Si5 O83 C85 165.7(6) . .
O81 Si5 O83 K2 -4.5(2) . .
O82 Si5 O83 K2 119.0(2) . .
O84 Si5 O83 K2 -125.1(2) . .
O102 K2 O83 C85 -67.4(5) . .
O64 K2 O83 C85 106.4(5) . .
O81 K2 O83 C85 -163.6(5) . .
O61 K2 O83 C85 167.8(5) . .
O101 K2 O83 C85 -125.4(5) . .
Si5 K2 O83 C85 -166.7(6) . .
Si4 K2 O83 C85 138.4(4) . .
Si6 K2 O83 C85 -97.4(5) . .
U2 K2 O83 C85 -160.6(5) . .
O102 K2 O83 Si5 99.3(2) . .
O64 K2 O83 Si5 -86.9(2) . .
O81 K2 O83 Si5 3.06(16) . .
O61 K2 O83 Si5 -25.5(2) . .
O101 K2 O83 Si5 41.3(2) . .
Si4 K2 O83 Si5 -54.9(2) . .
Si6 K2 O83 Si5 69.3(2) . .
U2 K2 O83 Si5 6.10(19) . .
O81 Si5 O84 C89 82.3(6) . .
O82 Si5 O84 C89 -45.6(7) . .
O83 Si5 O84 C89 -164.6(6) . .
K2 Si5 O84 C89 143.7(6) . .
O104 Si6 O101 U2 -31(3) . .
O103 Si6 O101 U2 91(3) . .
O102 Si6 O101 U2 -146(3) . .
K2 Si6 O101 U2 -145(3) . .
O104 Si6 O101 K2 113.8(3) . .
O103 Si6 O101 K2 -123.6(3) . .
O102 Si6 O101 K2 -1.0(2) . .
O81 U2 O101 Si6 -172(3) . .
O61 U2 O101 Si6 100(3) . .
S6 U2 O101 Si6 -106(3) 3_675 .
S7 U2 O101 Si6 -79(3) . .
S6 U2 O101 Si6 -36(3) . .
S9 U2 O101 Si6 -13(3) . .
S7 U2 O101 Si6 26(3) 3_675 .
S8 U2 O101 Si6 97(3) 3_675 .
S9 U2 O101 Si6 -113(3) 3_675 .
K2 U2 O101 Si6 145(3) . .
U2 U2 O101 Si6 -41(3) 3_675 .
O81 U2 O101 K2 42.65(14) . .
O61 U2 O101 K2 -45.19(13) . .
S6 U2 O101 K2 108.5(14) 3_675 .
S7 U2 O101 K2 135.81(10) . .
S6 U2 O101 K2 178.50(14) . .
S9 U2 O101 K2 -158.27(14) . .
S7 U2 O101 K2 -119.68(14) 3_675 .
S8 U2 O101 K2 -48.2(8) 3_675 .
S9 U2 O101 K2 101.4(2) 3_675 .
U2 U2 O101 K2 173.91(3) 3_675 .
O102 K2 O101 Si6 0.74(17) . .
O64 K2 O101 Si6 -115.4(2) . .
O83 K2 O101 Si6 112.0(2) . .
O81 K2 O101 Si6 146.9(2) . .
O61 K2 O101 Si6 -139.4(2) . .
Si5 K2 O101 Si6 130.19(19) . .
Si4 K2 O101 Si6 -125.79(19) . .
U2 K2 O101 Si6 -177.0(3) . .
O102 K2 O101 U2 177.8(2) . .
O64 K2 O101 U2 61.65(18) . .
O83 K2 O101 U2 -70.94(16) . .
O81 K2 O101 U2 -36.13(13) . .
O61 K2 O101 U2 37.65(13) . .
Si5 K2 O101 U2 -52.80(11) . .
Si4 K2 O101 U2 51.22(12) . .
Si6 K2 O101 U2 177.0(3) . .
O101 Si6 O102 C101 166.6(6) . .
O104 Si6 O102 C101 45.4(6) . .
O103 Si6 O102 C101 -69.7(6) . .
K2 Si6 O102 C101 165.5(7) . .
O101 Si6 O102 K2 1.1(3) . .
O104 Si6 O102 K2 -120.1(3) . .
O103 Si6 O102 K2 124.8(2) . .
O64 K2 O102 C101 -73.7(5) . .
O83 K2 O102 C101 99.9(5) . .
O81 K2 O102 C101 160.2(4) . .
O61 K2 O102 C101 -131.6(5) . .
O101 K2 O102 C101 -167.9(5) . .
Si5 K2 O102 C101 131.5(4) . .
Si4 K2 O102 C101 -104.5(5) . .
Si6 K2 O102 C101 -167.1(6) . .
U2 K2 O102 C101 -166.5(5) . .
O64 K2 O102 Si6 93.5(2) . .
O83 K2 O102 Si6 -93.0(2) . .
O81 K2 O102 Si6 -32.7(2) . .
O61 K2 O102 Si6 35.6(2) . .
O101 K2 O102 Si6 -0.75(18) . .
Si5 K2 O102 Si6 -61.3(2) . .
Si4 K2 O102 Si6 62.7(2) . .
U2 K2 O102 Si6 0.6(2) . .
O101 Si6 O103 C105 44.3(9) . .
O104 Si6 O103 C105 171.6(8) . .
O102 Si6 O103 C105 -73.5(9) . .
K2 Si6 O103 C105 -21.1(10) . .
O101 Si6 O104 C109 94.4(10) . .
O103 Si6 O104 C109 -32.4(11) . .
O102 Si6 O104 C109 -151.7(10) . .
K2 Si6 O104 C109 159.1(9) . .
Si1 O2 C1 C4 138.0(5) . .
Si1 O2 C1 C2 17.5(8) . .
Si1 O2 C1 C3 -104.4(6) . .
Si1 O3 C5 C8 -147.4(9) . .
Si1 O3 C5 C6 -26.1(9) . .
Si1 O3 C5 C7 88.7(8) . .
Si1 O4 C9 C11 -83.5(7) . .
K1 O4 C9 C11 91.7(6) . .
Si1 O4 C9 C12 157.5(5) . .
K1 O4 C9 C12 -27.3(7) . .
Si1 O4 C9 C10 39.1(8) . .
K1 O4 C9 C10 -145.8(4) . .
Si2 O22 C21 C24 128.3(9) . .
Si2 O22 C21 C23 0.8(12) . .
Si2 O22 C21 C22 -114.5(8) . .
Si2 O23 C25 C28 -77.3(7) . .
K1 O23 C25 C28 86.5(6) . .
Si2 O23 C25 C27 47.0(8) . .
K1 O23 C25 C27 -149.2(5) . .
Si2 O23 C25 C26 165.3(5) . .
K1 O23 C25 C26 -30.8(7) . .
Si2 O24 C29 C32 -55.9(10) . .
Si2 O24 C29 C31 -175.5(5) . .
Si2 O24 C29 C30 66.4(9) . .
Si3 O42 C41 C42 -87.9(6) . .
K1 O42 C41 C42 79.7(6) . .
Si3 O42 C41 C44 34.6(8) . .
K1 O42 C41 C44 -157.8(4) . .
Si3 O42 C41 C43 153.5(5) . .
K1 O42 C41 C43 -38.9(7) . .
Si3 O43 C45 C46 37.4(7) . .
Si3 O43 C45 C47 156.5(5) . .
Si3 O43 C45 C48 -85.2(7) . .
Si3 O44 C49 C50 133.4(9) . .
Si3 O44 C49 C51 7.5(10) . .
Si3 O44 C49 C52 -108.2(9) . .
Si4 O62 C61 C63 55.7(11) . .
Si4 O62 C61 C64 174.1(8) . .
Si4 O62 C61 C62 -65.3(11) . .
Si4 O63 C65 C67 -29.2(14) . .
Si4 O63 C65 C66 -154.4(10) . .
Si4 O63 C65 C68 87.0(12) . .
Si4 O64 C69 C71 -79.9(11) . .
K2 O64 C69 C71 91.8(7) . .
Si4 O64 C69 C70 42.2(11) . .
K2 O64 C69 C70 -146.2(7) . .
Si4 O64 C69 C72 161.9(8) . .
K2 O64 C69 C72 -26.5(11) . .
Si5 O82 C81 C82 -14.7(10) . .
Si5 O82 C81 C84 106.8(7) . .
Si5 O82 C81 C83 -136.2(6) . .
Si5 O83 C85 C87 32.8(9) . .
K2 O83 C85 C87 -164.5(5) . .
Si5 O83 C85 C86 153.8(5) . .
K2 O83 C85 C86 -43.4(7) . .
Si5 O83 C85 C88 -88.2(7) . .
K2 O83 C85 C88 74.5(7) . .
Si5 O84 C89 C92 -131.6(11) . .
Si5 O84 C89 C90 97.2(12) . .
Si5 O84 C89 C91 -10.5(12) . .
Si6 O102 C101 C104 -85.1(8) . .
K2 O102 C101 C104 78.3(7) . .
Si6 O102 C101 C102 158.8(6) . .
K2 O102 C101 C102 -37.7(8) . .
Si6 O102 C101 C103 37.4(10) . .
K2 O102 C101 C103 -159.1(7) . .
Si6 O103 C105 C107 139.7(8) . .
Si6 O103 C105 C106 16.1(13) . .
Si6 O103 C105 C108 -104.2(9) . .
Si6 O104 C109 C111 -42.0(17) . .
Si6 O104 C109 C112 -167.9(8) . .
Si6 O104 C109 C110 76.6(12) . .
O41 U1 S1 S2 112.9(3) . .
O21 U1 S1 S2 -171.14(18) . .
O1 U1 S1 S2 32.1(4) . .
S3 U1 S1 S2 -67.0(4) 3_666 .
S1 U1 S1 S2 -68.5(2) 3_666 .
S5 U1 S1 S2 -127.1(3) 3_666 .
S2 U1 S1 S2 -109.0(2) 3_666 .
S3 U1 S1 S2 -131(12) . .
S5 U1 S1 S2 -12.13(15) . .
S4 U1 S1 S2 28.8(2) . .
O41 U1 S1 U1 -178.6(3) . 3_666
O21 U1 S1 U1 -102.7(3) . 3_666
O1 U1 S1 U1 100.6(3) . 3_666
S2 U1 S1 U1 68.5(2) . 3_666
S3 U1 S1 U1 1.5(4) 3_666 3_666
S1 U1 S1 U1 -0.001(1) 3_666 3_666
S5 U1 S1 U1 -58.6(2) 3_666 3_666
S2 U1 S1 U1 -40.6(2) 3_666 3_666
S3 U1 S1 U1 -63(12) . 3_666
S5 U1 S1 U1 56.35(18) . 3_666
S4 U1 S1 U1 97.3(4) . 3_666
U1 S1 S2 U1 -95.71(18) 3_666 .
U1 S1 S2 U1 95.71(18) . 3_666
O41 U1 S2 S1 -69.0(3) . .
O21 U1 S2 S1 126.3(10) . .
O1 U1 S2 S1 -156.8(3) . .
S3 U1 S2 S1 110.8(4) 3_666 .
S1 U1 S2 S1 108.5(3) 3_666 .
S5 U1 S2 S1 46.4(3) 3_666 .
S2 U1 S2 S1 66.0(3) 3_666 .
S3 U1 S2 S1 1.6(5) . .
S5 U1 S2 S1 145.1(4) . .
S4 U1 S2 S1 -53.5(4) . .
O41 U1 S2 U1 -135.04(13) . 3_666
O21 U1 S2 U1 60.3(10) . 3_666
O1 U1 S2 U1 137.19(13) . 3_666
S3 U1 S2 U1 44.84(19) 3_666 3_666
S1 U1 S2 U1 42.5(3) 3_666 3_666
S1 U1 S2 U1 -66.0(3) . 3_666
S5 U1 S2 U1 -19.59(10) 3_666 3_666
S2 U1 S2 U1 0.0 3_666 3_666
S3 U1 S2 U1 -64.4(2) . 3_666
S5 U1 S2 U1 79.1(3) . 3_666
S4 U1 S2 U1 -119.5(3) . 3_666
O41 U1 S3 S4 83.2(2) . .
O21 U1 S3 S4 160.45(19) . .
O1 U1 S3 S4 2.2(4) . .
S2 U1 S3 S4 -28.38(15) . .
S3 U1 S3 S4 -96.6(2) 3_666 .
S1 U1 S3 S4 -98.1(3) 3_666 .
S1 U1 S3 S4 19(12) . .
S5 U1 S3 S4 -156.5(3) 3_666 .
S2 U1 S3 S4 -138.4(3) 3_666 .
S5 U1 S3 S4 -40.91(18) . .
O41 U1 S3 U1 179.89(18) . 3_666
O21 U1 S3 U1 -102.9(2) . 3_666
O1 U1 S3 U1 98.9(3) . 3_666
S2 U1 S3 U1 68.26(15) . 3_666
S3 U1 S3 U1 0.0 3_666 3_666
S1 U1 S3 U1 -1.4(4) 3_666 3_666
S1 U1 S3 U1 116(12) . 3_666
S5 U1 S3 U1 -59.84(16) 3_666 3_666
S2 U1 S3 U1 -41.73(14) 3_666 3_666
S5 U1 S3 U1 55.73(12) . 3_666
S4 U1 S3 U1 96.6(2) . 3_666
U1 S3 S4 S5 -21.4(3) 3_666 .
U1 S3 S4 S5 61.33(19) . .
U1 S3 S4 U1 -82.73(18) 3_666 .
O41 U1 S4 S3 -91.6(3) . .
O21 U1 S4 S3 -76.1(6) . .
O1 U1 S4 S3 -178.4(3) . .
S2 U1 S4 S3 103.8(4) . .
S3 U1 S4 S3 88.3(2) 3_666 .
S1 U1 S4 S3 86.1(4) 3_666 .
S1 U1 S4 S3 -0.9(6) . .
S5 U1 S4 S3 21.1(3) 3_666 .
S2 U1 S4 S3 40.8(3) 3_666 .
S5 U1 S4 S3 113.2(3) . .
O41 U1 S4 S5 155.24(17) . .
O21 U1 S4 S5 170.7(5) . .
O1 U1 S4 S5 68.46(16) . .
S2 U1 S4 S5 -9.4(2) . .
S3 U1 S4 S5 -24.9(2) 3_666 .
S1 U1 S4 S5 -27.1(3) 3_666 .
S1 U1 S4 S5 -114.0(4) . .
S5 U1 S4 S5 -92.06(14) 3_666 .
S2 U1 S4 S5 -72.39(15) 3_666 .
S3 U1 S4 S5 -113.2(3) . .
S3 S4 S5 U1 20.8(3) . 3_666
U1 S4 S5 U1 81.15(8) . 3_666
S3 S4 S5 U1 -60.3(3) . .
O41 U1 S5 S4 -27.64(18) . .
O21 U1 S5 S4 -175.0(3) . .
O1 U1 S5 S4 -110.29(17) . .
S2 U1 S5 S4 10.4(2) . .
S3 U1 S5 S4 152.2(2) 3_666 .
S1 U1 S5 S4 149.6(3) 3_666 .
S1 U1 S5 S4 38.1(3) . .
S5 U1 S5 S4 93.97(14) 3_666 .
S2 U1 S5 S4 111.59(15) 3_666 .
S3 U1 S5 S4 39.7(2) . .
O41 U1 S5 U1 -121.62(13) . 3_666
O21 U1 S5 U1 91.0(3) . 3_666
O1 U1 S5 U1 155.74(14) . 3_666
S2 U1 S5 U1 -83.6(3) . 3_666
S3 U1 S5 U1 58.2(2) 3_666 3_666
S1 U1 S5 U1 55.6(3) 3_666 3_666
S1 U1 S5 U1 -55.8(3) . 3_666
S5 U1 S5 U1 0.0 3_666 3_666
S2 U1 S5 U1 17.61(9) 3_666 3_666
S3 U1 S5 U1 -54.3(2) . 3_666
S4 U1 S5 U1 -93.97(14) . 3_666
O81 U2 S6 U2 -94.07(19) . 3_675
O61 U2 S6 U2 104.77(19) . 3_675
O101 U2 S6 U2 -174.97(16) . 3_675
S6 U2 S6 U2 0.0 3_675 3_675
S7 U2 S6 U2 -74.65(13) . 3_675
S9 U2 S6 U2 98.2(3) . 3_675
S7 U2 S6 U2 40.43(10) 3_675 3_675
S8 U2 S6 U2 14.04(15) 3_675 3_675
S9 U2 S6 U2 -21.43(11) 3_675 3_675
K2 U2 S6 U2 -173.06(4) . 3_675
O81 U2 S7 S8 154.8(2) . .
O61 U2 S7 S8 -35(7) . .
O101 U2 S7 S8 67.9(2) . .
S6 U2 S7 S8 -114.63(19) 3_675 .
S6 U2 S7 S8 -11.6(2) . .
S9 U2 S7 S8 -14.69(18) . .
S7 U2 S7 S8 -73.77(17) 3_675 .
S8 U2 S7 S8 -111.29(16) 3_675 .
S9 U2 S7 S8 -128.82(19) 3_675 .
K2 U2 S7 S8 114.16(17) . .
U2 U2 S7 S8 -73.77(17) 3_675 .
O81 U2 S7 U2 -131.43(12) . 3_675
O61 U2 S7 U2 39(7) . 3_675
O101 U2 S7 U2 141.62(12) . 3_675
S6 U2 S7 U2 -40.86(10) 3_675 3_675
S6 U2 S7 U2 62.13(13) . 3_675
S9 U2 S7 U2 59.08(10) . 3_675
S7 U2 S7 U2 0.0 3_675 3_675
S8 U2 S7 U2 -37.53(12) 3_675 3_675
S9 U2 S7 U2 -55.05(8) 3_675 3_675
K2 U2 S7 U2 -172.07(3) . 3_675
U2 S7 S8 S9 20.3(2) . .
U2 S7 S8 S9 -62.3(2) 3_675 .
U2 S7 S8 U2 82.57(8) . 3_675
S7 S8 S9 U2 -19.7(2) . .
U2 S8 S9 U2 -80.11(10) 3_675 .
S7 S8 S9 U2 60.42(18) . 3_675
O81 U2 S9 S8 -14.2(4) . .
O61 U2 S9 S8 -166.29(19) . .
O101 U2 S9 S8 -82.5(2) . .
S6 U2 S9 S8 92.2(2) 3_675 .
S7 U2 S9 S8 14.10(16) . .
S6 U2 S9 S8 8.8(3) . .
S7 U2 S9 S8 123.6(2) 3_675 .
S8 U2 S9 S8 109.1(2) 3_675 .
S9 U2 S9 S8 70.44(18) 3_675 .
K2 U2 S9 S8 -107.33(19) . .
U2 U2 S9 S8 70.44(18) 3_675 .
O81 U2 S9 U2 -84.7(3) . 3_675
O61 U2 S9 U2 123.27(13) . 3_675
O101 U2 S9 U2 -152.90(14) . 3_675
S6 U2 S9 U2 21.73(12) 3_675 3_675
S7 U2 S9 U2 -56.35(9) . 3_675
S6 U2 S9 U2 -61.7(3) . 3_675
S7 U2 S9 U2 53.17(7) 3_675 3_675
S8 U2 S9 U2 38.62(14) 3_675 3_675
S9 U2 S9 U2 0.0 3_675 3_675
K2 U2 S9 U2 -177.78(4) . 3_675
C122 C121 C122 C123 1.0(9) 2_556 .
C121 C122 C123 C124 -1.9(17) . .
C122 C123 C124 C125 -179.0(8) . .
C122 C123 C124 C123 1.0(8) . 2_556
C132 C131 C132 C133 -0.5(7) 2 .
C131 C132 C133 C134 0.9(15) . .
C132 C133 C134 C133 -0.4(7) . 2
C132 C133 C134 C135 179.5(7) . .
